data_7247795
loop_
_publ_author_name
'Morgan, Luca'
'Pavan, Giulio'
'Demitri, Nicola'
'Alberoni, Chiara'
'Scattolin, Thomas'
'Roverso, Marco'
'Bogialli, Sara'
'Aliprandi, Alessandro'

_publ_section_title
;
 Tailoring thermally activated delayed fluorescence emitters for efficient
 electrochemiluminescence with tripropylamine as coreactant
;
_journal_issue 49
_journal_name_full 'RSC Advances'
_journal_page_first 34520
_journal_page_last 34523
_journal_paper_doi 10.1039/D3RA06863C
_journal_volume 13
_journal_year 2023
_chemical_formula_moiety 'C42 H28 Cl9 N6, 2(C6 H14), 3(C H Cl3)'
_chemical_formula_sum 'C57 H59 Cl9 N6'
_chemical_formula_weight 1147.15
_space_group_crystal_system monoclinic
_space_group_IT_number 15
_space_group_name_Hall '-C 2yc'
_space_group_name_H-M_alt 'C 1 2/c 1'
_atom_sites_solution_hydrogens geom
_atom_sites_solution_primary direct
_atom_sites_solution_secondary difmap
_audit_creation_method SHELXL-2019/3
_audit_update_record
;
2023-07-24 deposited with the CCDC.	2023-11-17 downloaded from the CCDC.
;
_cell_angle_alpha 90
_cell_angle_beta 102.04(3)
_cell_angle_gamma 90
_cell_formula_units_Z 32
_cell_length_a 61.463(12)
_cell_length_b 13.878(3)
_cell_length_c 39.531(8)
_cell_measurement_reflns_used 37285
_cell_measurement_temperature 100(2)
_cell_measurement_theta_max 30.868
_cell_measurement_theta_min 0.919
_cell_volume 32978(12)
_computing_cell_refinement 'XDS (Kabsch, 2010)'
_computing_data_collection 'Elettra XRD2 Data Collection SW'
_computing_data_reduction 'XDS (Kabsch, 2010)'
_computing_molecular_graphics 'Ortep3 for Windows - Coot'
_computing_publication_material 'enCIFer - publCIF'
_computing_structure_refinement 'SHELXL-2019/3 (Sheldrick, 2015)'
_computing_structure_solution 'SHELXT (Sheldrick, 2015)'
_diffrn_ambient_temperature 100(2)
_diffrn_measured_fraction_theta_full 0.998
_diffrn_measured_fraction_theta_max 0.924
_diffrn_measurement_device_type
;
'Arinax MD2s Goniometer, Pilatus 6M detector'
;
_diffrn_measurement_method 'Rotating crystal'
_diffrn_radiation_type Synchrotron
_diffrn_radiation_wavelength 0.620
_diffrn_reflns_av_R_equivalents 0.1108
_diffrn_reflns_av_unetI/netI 0.0796
_diffrn_reflns_Laue_measured_fraction_full 0.998
_diffrn_reflns_Laue_measured_fraction_max 0.924
_diffrn_reflns_limit_h_max 99
_diffrn_reflns_limit_h_min -100
_diffrn_reflns_limit_k_max 22
_diffrn_reflns_limit_k_min -22
_diffrn_reflns_limit_l_max 65
_diffrn_reflns_limit_l_min -65
_diffrn_reflns_number 393457
_diffrn_reflns_point_group_measured_fraction_full 0.998
_diffrn_reflns_point_group_measured_fraction_max 0.924
_diffrn_reflns_theta_full 21.839
_diffrn_reflns_theta_max 30.868
_diffrn_reflns_theta_min 0.919
_diffrn_source 'Elettra Synchrotron - XRD2 BL'
_diffrn_standards_decay_% 0
_diffrn_standards_interval_count 0
_diffrn_standards_number 0
_exptl_absorpt_coefficient_mu 0.454
_exptl_absorpt_correction_type none
_exptl_crystal_colour Orange
_exptl_crystal_density_diffrn 1.848
_exptl_crystal_description 'Thin plates'
_exptl_crystal_F_000 19072
_exptl_crystal_size_max 0.100
_exptl_crystal_size_mid 0.050
_exptl_crystal_size_min 0.020
_refine_diff_density_max 1.378
_refine_diff_density_min -1.013
_refine_diff_density_rms 0.063
_refine_ls_extinction_method none
_refine_ls_goodness_of_fit_ref 1.005
_refine_ls_hydrogen_treatment constr
_refine_ls_matrix_type full
_refine_ls_number_parameters 1891
_refine_ls_number_reflns 72304
_refine_ls_number_restraints 100
_refine_ls_restrained_S_all 1.006
_refine_ls_R_factor_all 0.1763
_refine_ls_R_factor_gt 0.0798
_refine_ls_shift/su_max 0.002
_refine_ls_shift/su_mean 0.000
_refine_ls_structure_factor_coef Fsqd
_refine_ls_weighting_details 'w=1/[\s^2^(Fo^2^)+(0.1309P)^2^] where P=(Fo^2^+2Fc^2^)/3'
_refine_ls_weighting_scheme calc
_refine_ls_wR_factor_gt 0.2200
_refine_ls_wR_factor_ref 0.2767
_reflns_Friedel_coverage 0.000
_reflns_number_gt 29136
_reflns_number_total 72304
_reflns_threshold_expression 'I > 2\s(I)'
_cod_data_source_file d3ra06863c2.cif
_cod_data_source_block 16GP
_cod_original_cell_volume 32977(12)
_cod_original_sg_symbol_H-M 'C 2/c'
_cod_database_code 7247795
_shelx_shelxl_version_number 2019/3
_shelx_space_group_comment
;
The symmetry employed for this shelxl refinement is uniquely defined
by the following loop, which should always be used as a source of
symmetry information in preference to the above space-group names.
They are only intended as comments.
;
_shelx_estimated_absorpt_t_min 0.956
_shelx_estimated_absorpt_t_max 0.991

loop_
_space_group_symop_operation_xyz
'x, y, z'
'-x, y, -z+1/2'
'x+1/2, y+1/2, z'
'-x+1/2, y+1/2, -z+1/2'
'-x, -y, -z'
'x, -y, z-1/2'
'-x+1/2, -y+1/2, -z'
'x+1/2, -y+1/2, z-1/2'

loop_
_atom_site_label
_atom_site_type_symbol
_atom_site_fract_x
_atom_site_fract_y
_atom_site_fract_z
_atom_site_U_iso_or_equiv
_atom_site_adp_type
_atom_site_occupancy
_atom_site_site_symmetry_order
_atom_site_calc_flag
_atom_site_refinement_flags_posn
_atom_site_refinement_flags_adp
_atom_site_refinement_flags_occupancy
_atom_site_disorder_assembly
_atom_site_disorder_group
N4_1 N 0.61213(3) 0.49641(13) 0.46923(4) 0.0348(3) Uani 1 1 d . . . . .
N3_1 N 0.65919(3) 0.47842(12) 0.48360(4) 0.0332(3) Uani 1 1 d . . . . .
N51_1 N 0.65859(4) 0.55676(14) 0.36467(4) 0.0437(4) Uani 1 1 d . . . . .
C56_1 C 0.62389(4) 0.50339(14) 0.44447(5) 0.0340(4) Uani 1 1 d . . . . .
N60_1 N 0.61325(4) 0.55211(16) 0.34950(4) 0.0477(5) Uani 1 1 d . . . . .
C55_1 C 0.64765(3) 0.49850(14) 0.45202(5) 0.0332(4) Uani 1 1 d . . . . .
C54A_1 C 0.65974(4) 0.51735(15) 0.42459(5) 0.0362(4) Uani 1 1 d . . . . .
C4_1 C 0.65851(3) 0.44915(15) 0.54300(5) 0.0345(4) Uani 1 1 d . . . . .
H4_1 H 0.673949 0.434629 0.547584 0.041 Uiso 1 1 calc R U . . .
C6_1 C 0.62385(3) 0.48295(15) 0.50168(5) 0.0329(4) Uani 1 1 d . . . . .
C5_1 C 0.64735(3) 0.46847(15) 0.50884(5) 0.0329(4) Uani 1 1 d . . . . .
C56A_1 C 0.61194(4) 0.51874(15) 0.40904(5) 0.0367(4) Uani 1 1 d . . . . .
C51A_1 C 0.64798(4) 0.53712(15) 0.39080(5) 0.0378(4) Uani 1 1 d . . . . .
C60A_1 C 0.62369(4) 0.53592(16) 0.38281(5) 0.0387(4) Uani 1 1 d . . . . .
C54_1 C 0.68304(4) 0.51726(18) 0.43121(6) 0.0440(5) Uani 1 1 d . . . . .
H54_1 H 0.691454 0.503474 0.453693 0.053 Uiso 1 1 calc R U . . .
C57_1 C 0.58857(4) 0.5175(2) 0.40039(6) 0.0483(5) Uani 1 1 d . . . . .
H57_1 H 0.580117 0.506162 0.417552 0.058 Uiso 1 1 calc R U . . .
C53_1 C 0.69352(4) 0.5377(2) 0.40432(6) 0.0493(6) Uani 1 1 d . . . . .
H53_1 H 0.709291 0.538607 0.407919 0.059 Uiso 1 1 calc R U . . .
C52_1 C 0.68046(5) 0.55669(19) 0.37202(6) 0.0501(6) Uani 1 1 d . . . . .
H52_1 H 0.687872 0.570764 0.353772 0.060 Uiso 1 1 calc R U . . .
C59_1 C 0.59131(5) 0.5503(2) 0.34233(6) 0.0588(7) Uani 1 1 d . . . . .
H59_1 H 0.583889 0.561541 0.319079 0.071 Uiso 1 1 calc R U . . .
C58_1 C 0.57830(5) 0.5328(2) 0.36665(6) 0.0600(7) Uani 1 1 d . . . . .
H58_1 H 0.562533 0.531688 0.359901 0.072 Uiso 1 1 calc R U . . .
C1_1 C 0.61273(3) 0.48454(15) 0.52971(5) 0.0348(4) Uani 1 1 d . . . . .
H1_1 H 0.597110 0.494758 0.525252 0.042 Uiso 1 1 calc R U . . .
C2_1 C 0.62410(3) 0.47161(15) 0.56312(5) 0.0340(4) Uani 1 1 d . . . . .
C3_1 C 0.64749(3) 0.45093(15) 0.56979(5) 0.0343(4) Uani 1 1 d . . . . .
N2_1 N 0.65907(3) 0.43392(13) 0.60435(4) 0.0359(4) Uani 1 1 d . . . . .
N1_1 N 0.61302(3) 0.47987(13) 0.59123(4) 0.0358(4) Uani 1 1 d . . . . .
C19_1 C 0.66212(4) 0.51334(17) 0.62790(5) 0.0393(4) Uani 1 1 d . . . . .
C25_1 C 0.69868(4) 0.3898(2) 0.61629(6) 0.0534(6) Uani 1 1 d . . . . .
H25_1 H 0.702875 0.455646 0.619051 0.064 Uiso 1 1 calc R U . . .
C30_1 C 0.67631(3) 0.36338(17) 0.60873(5) 0.0382(4) Uani 1 1 d . . . . .
C7_1 C 0.61253(3) 0.39830(16) 0.61275(5) 0.0358(4) Uani 1 1 d . . . . .
C24_1 C 0.66516(4) 0.49380(19) 0.66322(5) 0.0445(5) Uani 1 1 d . . . . .
H24_1 H 0.664072 0.429637 0.671086 0.053 Uiso 1 1 calc R U . . .
C18_1 C 0.59658(4) 0.55211(18) 0.58960(5) 0.0420(5) Uani 1 1 d . . . . .
C20_1 C 0.66340(5) 0.6067(2) 0.61715(6) 0.0546(6) Uani 1 1 d . . . . .
H20_1 H 0.661042 0.620396 0.593110 0.066 Uiso 1 1 calc R U . . .
C8_1 C 0.61151(4) 0.30553(17) 0.59918(6) 0.0412(5) Uani 1 1 d . . . . .
H8_1 H 0.611664 0.296239 0.575425 0.049 Uiso 1 1 calc R U . . .
C13_1 C 0.57655(4) 0.5345(2) 0.59951(7) 0.0540(6) Uani 1 1 d . . . . .
H13_1 H 0.573386 0.472052 0.607091 0.065 Uiso 1 1 calc R U . . .
C17_1 C 0.60064(5) 0.64416(19) 0.57840(6) 0.0534(6) Uani 1 1 d . . . . .
H17_1 H 0.614344 0.657984 0.571916 0.064 Uiso 1 1 calc R U . . .
C11_1 C 0.61104(5) 0.3309(2) 0.66831(6) 0.0560(6) Uani 1 1 d . . . . .
H11_1 H 0.610799 0.339536 0.692073 0.067 Uiso 1 1 calc R U . . .
C12_1 C 0.61257(4) 0.4105(2) 0.64786(6) 0.0476(5) Uani 1 1 d . . . . .
H12_1 H 0.613651 0.473278 0.657662 0.057 Uiso 1 1 calc R U . . .
C14_1 C 0.56109(5) 0.6087(3) 0.59831(8) 0.0746(10) Uani 1 1 d . . . . .
H14_1 H 0.547604 0.596396 0.605698 0.089 Uiso 1 1 calc R U . . .
C26_1 C 0.71483(4) 0.3173(3) 0.61972(7) 0.0652(9) Uani 1 1 d . . . . .
H26_1 H 0.730119 0.334709 0.624441 0.078 Uiso 1 1 calc R U . . .
C23_1 C 0.66981(5) 0.5695(2) 0.68685(6) 0.0556(6) Uani 1 1 d . . . . .
H23_1 H 0.671746 0.556520 0.710888 0.067 Uiso 1 1 calc R U . . .
C10_1 C 0.60986(4) 0.2398(2) 0.65474(7) 0.0579(7) Uani 1 1 d . . . . .
H10_1 H 0.608766 0.185699 0.669029 0.070 Uiso 1 1 calc R U . . .
C21_1 C 0.66810(6) 0.6816(2) 0.64080(7) 0.0704(9) Uani 1 1 d . . . . .
H21_1 H 0.668902 0.745974 0.632973 0.084 Uiso 1 1 calc R U . . .
C9_1 C 0.61027(4) 0.22661(19) 0.62018(7) 0.0509(6) Uani 1 1 d . . . . .
H9_1 H 0.609692 0.163375 0.610827 0.061 Uiso 1 1 calc R U . . .
C29_1 C 0.67076(4) 0.26774(19) 0.60500(6) 0.0468(5) Uani 1 1 d . . . . .
H29_1 H 0.655529 0.249472 0.599542 0.056 Uiso 1 1 calc R U . . .
C22_1 C 0.67162(6) 0.6621(2) 0.67591(7) 0.0646(8) Uani 1 1 d . . . . .
H22_1 H 0.675266 0.712727 0.692278 0.078 Uiso 1 1 calc R U . . .
C15_1 C 0.56489(6) 0.6982(3) 0.58682(8) 0.0773(10) Uani 1 1 d . . . . .
H15_1 H 0.554121 0.747809 0.585753 0.093 Uiso 1 1 calc R U . . .
C27_1 C 0.70915(4) 0.2232(3) 0.61647(6) 0.0587(7) Uani 1 1 d . . . . .
H27_1 H 0.720363 0.175076 0.619282 0.070 Uiso 1 1 calc R U . . .
C28_1 C 0.68708(4) 0.1975(2) 0.60909(7) 0.0586(7) Uani 1 1 d . . . . .
H28_1 H 0.683017 0.131398 0.606788 0.070 Uiso 1 1 calc R U . . .
C16_1 C 0.58478(6) 0.7154(2) 0.57670(7) 0.0698(9) Uani 1 1 d . . . . .
H16_1 H 0.587575 0.777518 0.568426 0.084 Uiso 1 1 calc R U . . .
N4_2 N 0.82926(4) 0.44711(14) 0.62344(5) 0.0458(4) Uani 1 1 d . . . . .
N3_2 N 0.87626(4) 0.46371(14) 0.63393(5) 0.0464(4) Uani 1 1 d . . . . .
N51_2 N 0.86968(5) 0.52491(16) 0.51307(5) 0.0579(6) Uani 1 1 d . . . . .
C56_2 C 0.83956(5) 0.46635(17) 0.59765(5) 0.0468(5) Uani 1 1 d . . . . .
N60_2 N 0.82433(5) 0.52674(19) 0.50334(5) 0.0676(7) Uani 1 1 d . . . . .
C55_2 C 0.86301(5) 0.47130(16) 0.60282(6) 0.0461(5) Uani 1 1 d . . . . .
C54A_2 C 0.87373(5) 0.48757(16) 0.57351(6) 0.0490(6) Uani 1 1 d . . . . .
C4_2 C 0.87875(4) 0.44653(18) 0.69451(6) 0.0462(5) Uani 1 1 d . . . . .
H4_2 H 0.894368 0.455907 0.698028 0.055 Uiso 1 1 calc R U . . .
C6_2 C 0.84237(4) 0.43637(16) 0.65504(5) 0.0429(5) Uani 1 1 d . . . . .
C5_2 C 0.86589(4) 0.44899(17) 0.66063(6) 0.0445(5) Uani 1 1 d . . . . .
C56A_2 C 0.82580(5) 0.48439(19) 0.56308(6) 0.0539(6) Uani 1 1 d . . . . .
C51A_2 C 0.86058(5) 0.50616(17) 0.54064(6) 0.0515(6) Uani 1 1 d . . . . .
C60A_2 C 0.83634(5) 0.50578(18) 0.53549(6) 0.0535(6) Uani 1 1 d . . . . .
C54_2 C 0.89665(5) 0.48628(19) 0.57721(7) 0.0576(7) Uani 1 1 d . . . . .
H54_2 H 0.905966 0.473364 0.599113 0.069 Uiso 1 1 calc R U . . .
C57_2 C 0.80293(6) 0.4820(3) 0.55683(7) 0.0774(11) Uani 1 1 d . . . . .
H57_2 H 0.795548 0.466155 0.574937 0.093 Uiso 1 1 calc R U . . .
C53_2 C 0.90579(6) 0.5038(2) 0.54892(8) 0.0678(9) Uani 1 1 d . . . . .
H53_2 H 0.921444 0.502687 0.550739 0.081 Uiso 1 1 calc R U . . .
C52_2 C 0.89159(6) 0.5231(2) 0.51792(7) 0.0656(8) Uani 1 1 d . . . . .
H52_2 H 0.898025 0.536092 0.498528 0.079 Uiso 1 1 calc R U . . .
C59_2 C 0.80255(7) 0.5243(3) 0.49856(7) 0.0881(13) Uani 1 1 d . . . . .
H59_2 H 0.794258 0.538371 0.476011 0.106 Uiso 1 1 calc R U . . .
C58_2 C 0.79067(7) 0.5028(4) 0.52401(7) 0.0960(15) Uani 1 1 d . . . . .
H58_2 H 0.774866 0.502336 0.519115 0.115 Uiso 1 1 calc R U . . .
C1_2 C 0.83291(4) 0.41591(17) 0.68399(5) 0.0436(5) Uani 1 1 d . . . . .
H1_2 H 0.817399 0.403404 0.680439 0.052 Uiso 1 1 calc R U . . .
C2_2 C 0.84547(4) 0.41366(18) 0.71692(5) 0.0430(5) Uani 1 1 d . . . . .
C3_2 C 0.86931(4) 0.43088(18) 0.72278(6) 0.0447(5) Uani 1 1 d . . . . .
N2_2 N 0.88266(3) 0.43663(16) 0.75620(5) 0.0477(5) Uani 1 1 d . . . . .
N1_2 N 0.83546(3) 0.39635(15) 0.74554(4) 0.0436(4) Uani 1 1 d . . . . .
C19_2 C 0.90010(4) 0.5063(2) 0.76228(7) 0.0580(7) Uani 1 1 d . . . . .
C25_2 C 0.87884(5) 0.2654(2) 0.76916(7) 0.0591(7) Uani 1 1 d . . . . .
H25_2 H 0.875568 0.251092 0.745136 0.071 Uiso 1 1 calc R U . . .
C30_2 C 0.88341(4) 0.3594(2) 0.78030(6) 0.0490(5) Uani 1 1 d . . . . .
C7_2 C 0.81732(4) 0.33035(18) 0.74157(5) 0.0456(5) Uani 1 1 d . . . . .
C24_2 C 0.92192(6) 0.4781(4) 0.77522(13) 0.1117(17) Uani 1 1 d . . . . .
H24_2 H 0.925447 0.412222 0.780141 0.134 Uiso 1 1 calc R U . . .
C18_2 C 0.83766(4) 0.46845(19) 0.77153(6) 0.0447(5) Uani 1 1 d . . . . .
C20_2 C 0.89566(5) 0.6023(2) 0.75491(7) 0.0577(7) Uani 1 1 d . . . . .
H20_2 H 0.880784 0.621908 0.745733 0.069 Uiso 1 1 calc R U . . .
C8_2 C 0.81911(5) 0.2400(2) 0.72732(6) 0.0528(6) Uani 1 1 d . . . . .
H8_2 H 0.832428 0.222096 0.720331 0.063 Uiso 1 1 calc R U . . .
C13_2 C 0.83788(4) 0.4419(2) 0.80575(6) 0.0554(6) Uani 1 1 d . . . . .
H13_2 H 0.836760 0.375886 0.811580 0.067 Uiso 1 1 calc R U . . .
C17_2 C 0.83984(4) 0.5643(2) 0.76369(7) 0.0522(6) Uani 1 1 d . . . . .
H17_2 H 0.839550 0.583173 0.740500 0.063 Uiso 1 1 calc R U . . .
C11_2 C 0.78033(5) 0.2881(2) 0.74790(7) 0.0600(7) Uani 1 1 d . . . . .
H11_2 H 0.767051 0.304874 0.755235 0.072 Uiso 1 1 calc R U . . .
C12_2 C 0.79768(4) 0.3547(2) 0.75175(6) 0.0519(6) Uani 1 1 d . . . . .
H12_2 H 0.796092 0.416544 0.761279 0.062 Uiso 1 1 calc R U . . .
C14_2 C 0.83973(5) 0.5116(3) 0.83091(7) 0.0668(8) Uani 1 1 d . . . . .
H14_2 H 0.839155 0.493619 0.853900 0.080 Uiso 1 1 calc R U . . .
C26_2 C 0.87906(6) 0.1917(2) 0.79339(8) 0.0723(9) Uani 1 1 d . . . . .
H26_2 H 0.875374 0.127638 0.785895 0.087 Uiso 1 1 calc R U . . .
C23_2 C 0.93863(7) 0.5481(5) 0.78088(16) 0.145(3) Uani 1 1 d . . . . .
H23_2 H 0.953612 0.529863 0.789911 0.174 Uiso 1 1 calc R U . . .
C10_2 C 0.78207(5) 0.1992(3) 0.73378(7) 0.0655(8) Uani 1 1 d . . . . .
H10_2 H 0.770152 0.154380 0.731255 0.079 Uiso 1 1 calc R U . . .
C21_2 C 0.91226(6) 0.6703(3) 0.76056(8) 0.0732(9) Uani 1 1 d . . . . .
H21_2 H 0.908840 0.736130 0.755420 0.088 Uiso 1 1 calc R U . . .
C9_2 C 0.80144(5) 0.1758(2) 0.72329(7) 0.0610(7) Uani 1 1 d . . . . .
H9_2 H 0.802719 0.114614 0.713105 0.073 Uiso 1 1 calc R U . . .
C29_2 C 0.88854(5) 0.3798(2) 0.81570(6) 0.0539(6) Uani 1 1 d . . . . .
H29_2 H 0.891425 0.444222 0.823511 0.065 Uiso 1 1 calc R U . . .
C22_2 C 0.93351(8) 0.6432(4) 0.77348(11) 0.1084(16) Uani 1 1 d . . . . .
H22_2 H 0.944983 0.690267 0.777455 0.130 Uiso 1 1 calc R U . . .
C15_2 C 0.84236(5) 0.6059(3) 0.82333(8) 0.0705(9) Uani 1 1 d . . . . .
H15_2 H 0.844138 0.653019 0.841136 0.085 Uiso 1 1 calc R U . . .
C27_2 C 0.88472(6) 0.2130(3) 0.82863(8) 0.0738(9) Uani 1 1 d . . . . .
H27_2 H 0.885357 0.163128 0.845260 0.089 Uiso 1 1 calc R U . . .
C28_2 C 0.88936(5) 0.3060(2) 0.83910(7) 0.0621(7) Uani 1 1 d . . . . .
H28_2 H 0.893251 0.319981 0.863137 0.074 Uiso 1 1 calc R U . . .
C16_2 C 0.84247(5) 0.6334(2) 0.78966(8) 0.0651(8) Uani 1 1 d . . . . .
H16_2 H 0.844324 0.699238 0.784352 0.078 Uiso 1 1 calc R U . . .
N4_3 N 0.82190(3) 0.72336(14) 0.58116(5) 0.0406(4) Uani 1 1 d . . . . .
N3_3 N 0.84625(3) 0.69430(14) 0.64975(5) 0.0391(4) Uani 1 1 d . . . . .
N51_3 N 0.91426(3) 0.71241(18) 0.60763(5) 0.0504(5) Uani 1 1 d . . . . .
C56_3 C 0.84407(3) 0.72256(15) 0.58892(5) 0.0364(4) Uani 1 1 d . . . . .
N60_3 N 0.89091(3) 0.75380(14) 0.54299(5) 0.0416(4) Uani 1 1 d . . . . .
C55_3 C 0.85638(3) 0.70562(15) 0.62316(5) 0.0356(4) Uani 1 1 d . . . . .
C54A_3 C 0.88061(4) 0.70165(16) 0.62984(5) 0.0372(4) Uani 1 1 d . . . . .
C4_3 C 0.81220(4) 0.69321(19) 0.66964(6) 0.0454(5) Uani 1 1 d . . . . .
H4_3 H 0.820285 0.684937 0.692703 0.055 Uiso 1 1 calc R U . . .
C6_3 C 0.81150(4) 0.71169(18) 0.60792(6) 0.0419(5) Uani 1 1 d . . . . .
C5_3 C 0.82375(4) 0.70012(17) 0.64249(6) 0.0405(4) Uani 1 1 d . . . . .
C56A_3 C 0.85586(4) 0.74096(15) 0.56110(5) 0.0355(4) Uani 1 1 d . . . . .
C51A_3 C 0.89179(4) 0.71685(16) 0.60295(5) 0.0379(4) Uani 1 1 d . . . . .
C60A_3 C 0.87927(4) 0.73811(15) 0.56788(5) 0.0362(4) Uani 1 1 d . . . . .
C54_3 C 0.89317(4) 0.68214(19) 0.66295(6) 0.0447(5) Uani 1 1 d . . . . .
H54_3 H 0.886047 0.672338 0.681819 0.054 Uiso 1 1 calc R U . . .
C57_3 C 0.84454(4) 0.76213(16) 0.52745(5) 0.0404(4) Uani 1 1 d . . . . .
H57_3 H 0.828748 0.765117 0.522069 0.049 Uiso 1 1 calc R U . . .
C53_3 C 0.91586(4) 0.6774(2) 0.66774(6) 0.0554(7) Uani 1 1 d . . . . .
H53_3 H 0.924772 0.663912 0.689899 0.066 Uiso 1 1 calc R U . . .
C52_3 C 0.92557(4) 0.6928(3) 0.63934(7) 0.0607(7) Uani 1 1 d . . . . .
H52_3 H 0.941320 0.689117 0.642892 0.073 Uiso 1 1 calc R U . . .
C59_3 C 0.87965(4) 0.77337(17) 0.51134(6) 0.0438(5) Uani 1 1 d . . . . .
H59_3 H 0.887810 0.784537 0.493791 0.053 Uiso 1 1 calc R U . . .
C58_3 C 0.85642(4) 0.77854(17) 0.50230(6) 0.0428(5) Uani 1 1 d . . . . .
H58_3 H 0.849066 0.793075 0.479266 0.051 Uiso 1 1 calc R U . . .
C1_3 C 0.78807(4) 0.7161(2) 0.60173(6) 0.0495(6) Uani 1 1 d . . . . .
H1_3 H 0.779779 0.721622 0.578674 0.059 Uiso 1 1 calc R U . . .
C2_3 C 0.77713(4) 0.7127(2) 0.62856(6) 0.0523(6) Uani 1 1 d . . . . .
C3_3 C 0.78942(4) 0.6983(2) 0.66318(6) 0.0480(5) Uani 1 1 d . . . . .
N2_3 N 0.77743(3) 0.68469(18) 0.68980(5) 0.0515(5) Uani 1 1 d . . . . .
N1_3 N 0.75369(3) 0.7223(2) 0.62297(6) 0.0617(6) Uani 1 1 d . . . . .
C19_3 C 0.78533(4) 0.7233(2) 0.72305(7) 0.0529(6) Uani 1 1 d . . . . .
C25_3 C 0.77321(4) 0.5138(2) 0.67588(7) 0.0535(6) Uani 1 1 d . . . . .
H25_3 H 0.786742 0.515285 0.667853 0.064 Uiso 1 1 calc R U . . .
C30_3 C 0.76499(4) 0.5975(2) 0.68692(6) 0.0491(6) Uani 1 1 d . . . . .
C7_3 C 0.73994(5) 0.6799(3) 0.59399(8) 0.0699(9) Uani 1 1 d . U . . .
C24_3 C 0.78383(4) 0.6720(2) 0.75286(7) 0.0549(6) Uani 1 1 d . . . . .
H24_3 H 0.777782 0.608745 0.750809 0.066 Uiso 1 1 calc R U . . .
C18_3 C 0.74507(5) 0.8004(3) 0.63988(8) 0.0640(8) Uani 1 1 d . . . . .
C20_3 C 0.79541(6) 0.8129(3) 0.72790(9) 0.0731(9) Uani 1 1 d . . . . .
H20_3 H 0.797129 0.849390 0.708299 0.088 Uiso 1 1 calc R U . . .
C8_3 C 0.74233(6) 0.5855(3) 0.58710(8) 0.0805(10) Uani 1 1 d . U . . .
H8_3 H 0.753694 0.549494 0.601685 0.097 Uiso 1 1 calc R U . . .
C13_3 C 0.72419(5) 0.7887(3) 0.64866(8) 0.0684(8) Uani 1 1 d . . . . .
H13_3 H 0.716218 0.729903 0.643878 0.082 Uiso 1 1 calc R U . . .
C17_3 C 0.75668(6) 0.8851(3) 0.64854(11) 0.0875(12) Uani 1 1 d . . . . .
H17_3 H 0.770883 0.892874 0.642959 0.105 Uiso 1 1 calc R U . . .
C11_3 C 0.70968(9) 0.6916(6) 0.54570(14) 0.155(3) Uani 1 1 d . . . . .
H11_3 H 0.699303 0.730947 0.530593 0.186 Uiso 1 1 calc R U . . .
C12_3 C 0.72339(7) 0.7303(5) 0.57317(10) 0.132(2) Uani 1 1 d . . . . .
H12_3 H 0.721462 0.796184 0.578363 0.158 Uiso 1 1 calc R U . . .
C14_3 C 0.71541(6) 0.8649(3) 0.66451(9) 0.0752(10) Uani 1 1 d . . . . .
H14_3 H 0.701027 0.858678 0.669562 0.090 Uiso 1 1 calc R U . . .
C26_3 C 0.76212(5) 0.4280(2) 0.67629(8) 0.0631(7) Uani 1 1 d . . . . .
H26_3 H 0.767898 0.370696 0.668405 0.076 Uiso 1 1 calc R U . . .
C23_3 C 0.79101(5) 0.7119(3) 0.78536(8) 0.0640(8) Uani 1 1 d . . . . .
H23_3 H 0.789280 0.676604 0.805214 0.077 Uiso 1 1 calc R U . . .
C10_3 C 0.71080(6) 0.5935(5) 0.53956(10) 0.1113(18) Uani 1 1 d . . . . .
H10_3 H 0.699762 0.563193 0.522452 0.134 Uiso 1 1 calc R U . . .
C21_3 C 0.80309(6) 0.8506(3) 0.76091(9) 0.0798(10) Uani 1 1 d . . . . .
H21_3 H 0.810204 0.911760 0.763500 0.096 Uiso 1 1 calc R U . . .
C9_3 C 0.72847(7) 0.5390(4) 0.55895(10) 0.1014(15) Uani 1 1 d . . . . .
H9_3 H 0.730909 0.473944 0.553277 0.122 Uiso 1 1 calc R U . . .
C29_3 C 0.74456(4) 0.5967(2) 0.69755(7) 0.0591(7) Uani 1 1 d . . . . .
H29_3 H 0.738402 0.654735 0.704195 0.071 Uiso 1 1 calc R U . . .
C22_3 C 0.80051(5) 0.8011(3) 0.78935(8) 0.0732(9) Uani 1 1 d . . . . .
H22_3 H 0.805268 0.828058 0.811763 0.088 Uiso 1 1 calc R U . . .
C15_3 C 0.72700(7) 0.9475(3) 0.67285(12) 0.0923(12) Uani 1 1 d . . . . .
H15_3 H 0.720747 0.998059 0.683952 0.111 Uiso 1 1 calc R U . . .
C27_3 C 0.74256(5) 0.4253(3) 0.68819(8) 0.0683(8) Uani 1 1 d . . . . .
H27_3 H 0.735208 0.365685 0.689578 0.082 Uiso 1 1 calc R U . . .
C28_3 C 0.73362(5) 0.5104(3) 0.69818(8) 0.0693(8) Uani 1 1 d . . . . .
H28_3 H 0.719847 0.508829 0.705484 0.083 Uiso 1 1 calc R U . . .
C16_3 C 0.74792(8) 0.9593(3) 0.66535(15) 0.1142(17) Uani 1 1 d . . . . .
H16_3 H 0.756118 1.016920 0.671560 0.137 Uiso 1 1 calc R U . . .
N4_4 N 0.60453(3) 0.27303(13) 0.41887(4) 0.0356(3) Uani 1 1 d . . . . .
N3_4 N 0.62458(3) 0.23227(13) 0.48895(4) 0.0347(3) Uani 1 1 d . . . . .
N51_4 N 0.69636(3) 0.27621(18) 0.46101(5) 0.0528(5) Uani 1 1 d . . . . .
C56_4 C 0.62655(3) 0.26626(14) 0.42972(5) 0.0325(4) Uani 1 1 d . . . . .
N60_4 N 0.67735(3) 0.29755(15) 0.39306(5) 0.0425(4) Uani 1 1 d . . . . .
C55_4 C 0.63663(3) 0.24766(14) 0.46500(5) 0.0326(4) Uani 1 1 d . . . . .
C54A_4 C 0.66079(3) 0.24793(15) 0.47587(5) 0.0366(4) Uani 1 1 d . . . . .
C4_4 C 0.58841(3) 0.22286(16) 0.50203(6) 0.0378(4) Uani 1 1 d . . . . .
H4_4 H 0.594979 0.205946 0.525196 0.045 Uiso 1 1 calc R U . . .
C6_4 C 0.59224(3) 0.26055(15) 0.44306(5) 0.0346(4) Uani 1 1 d . . . . .
C5_4 C 0.60219(3) 0.23744(15) 0.47795(5) 0.0348(4) Uani 1 1 d . . . . .
C56A_4 C 0.64047(3) 0.28112(14) 0.40454(5) 0.0343(4) Uani 1 1 d . . . . .
C51A_4 C 0.67415(3) 0.26812(17) 0.45198(6) 0.0395(4) Uani 1 1 d . . . . .
C60A_4 C 0.66370(3) 0.28241(15) 0.41526(5) 0.0366(4) Uani 1 1 d . . . . .
C54_4 C 0.67137(4) 0.23126(18) 0.51039(6) 0.0432(5) Uani 1 1 d . . . . .
H54_4 H 0.662925 0.214934 0.527145 0.052 Uiso 1 1 calc R U . . .
C57_4 C 0.63128(4) 0.29718(17) 0.36953(6) 0.0409(5) Uani 1 1 d . . . . .
H57_4 H 0.615593 0.297408 0.361480 0.049 Uiso 1 1 calc R U . . .
C53_4 C 0.69409(4) 0.2389(2) 0.51959(7) 0.0573(7) Uani 1 1 d . . . . .
H53_4 H 0.701707 0.228565 0.542802 0.069 Uiso 1 1 calc R U . . .
C52_4 C 0.70569(4) 0.2622(3) 0.49399(7) 0.0632(8) Uani 1 1 d . . . . .
H52_4 H 0.721391 0.268450 0.500641 0.076 Uiso 1 1 calc R U . . .
C59_4 C 0.66794(4) 0.31258(19) 0.35989(6) 0.0470(5) Uani 1 1 d . . . . .
H59_4 H 0.677413 0.323980 0.344144 0.056 Uiso 1 1 calc R U . . .
C58_4 C 0.64505(4) 0.31254(18) 0.34700(6) 0.0450(5) Uani 1 1 d . . . . .
H58_4 H 0.639144 0.322939 0.323098 0.054 Uiso 1 1 calc R U . . .
C1_4 C 0.56872(3) 0.26837(17) 0.43350(6) 0.0397(4) Uani 1 1 d . . . . .
H1_4 H 0.561934 0.282899 0.410206 0.048 Uiso 1 1 calc R U . . .
C2_4 C 0.55566(3) 0.25538(16) 0.45722(6) 0.0392(4) Uani 1 1 d . . . . .
C3_4 C 0.56569(3) 0.23273(16) 0.49253(6) 0.0374(4) Uani 1 1 d . . . . .
N2_4 N 0.55206(3) 0.22134(14) 0.51713(5) 0.0391(4) Uani 1 1 d . . . . .
N1_4 N 0.53214(3) 0.26547(15) 0.44708(5) 0.0424(4) Uani 1 1 d . . . . .
C19_4 C 0.53942(3) 0.30344(17) 0.52349(6) 0.0398(4) Uani 1 1 d . . . . .
C25_4 C 0.55651(4) 0.1675(2) 0.57777(7) 0.0532(6) Uani 1 1 d . . . . .
H25_4 H 0.551792 0.228673 0.584333 0.064 Uiso 1 1 calc R U . . .
C30_4 C 0.55793(3) 0.15022(18) 0.54332(6) 0.0430(5) Uani 1 1 d . . . . .
C7_4 C 0.51857(3) 0.18558(18) 0.45120(6) 0.0433(5) Uani 1 1 d . . . . .
C24_4 C 0.51894(4) 0.2911(2) 0.53292(7) 0.0486(5) Uani 1 1 d . . . . .
H24_4 H 0.513053 0.228263 0.534257 0.058 Uiso 1 1 calc R U . . .
C18_4 C 0.52390(4) 0.3355(2) 0.42113(6) 0.0487(6) Uani 1 1 d . . . . .
C20_4 C 0.54740(4) 0.39580(18) 0.52076(6) 0.0451(5) Uani 1 1 d . . . . .
H20_4 H 0.561164 0.405140 0.513887 0.054 Uiso 1 1 calc R U . . .
C8_4 C 0.52602(4) 0.0927(2) 0.45013(9) 0.0617(7) Uani 1 1 d . . . . .
H8_4 H 0.540707 0.080627 0.447092 0.074 Uiso 1 1 calc R U . . .
C13_4 C 0.50800(5) 0.3100(3) 0.39184(8) 0.0776(10) Uani 1 1 d . . . . .
H13_4 H 0.502398 0.246037 0.389000 0.093 Uiso 1 1 calc R U . . .
C17_4 C 0.53167(4) 0.4291(2) 0.42486(7) 0.0545(6) Uani 1 1 d . . . . .
H17_4 H 0.542187 0.446729 0.445110 0.065 Uiso 1 1 calc R U . . .
C11_4 C 0.48317(4) 0.1254(2) 0.45816(8) 0.0599(7) Uani 1 1 d . . . . .
H11_4 H 0.468345 0.136928 0.460642 0.072 Uiso 1 1 calc R U . . .
C12_4 C 0.49692(4) 0.2023(2) 0.45569(7) 0.0506(6) Uani 1 1 d . . . . .
H12_4 H 0.491721 0.266371 0.457036 0.061 Uiso 1 1 calc R U . . .
C14_4 C 0.50050(7) 0.3798(4) 0.36685(11) 0.1089(16) Uani 1 1 d . . . . .
H14_4 H 0.489529 0.363489 0.346965 0.131 Uiso 1 1 calc R U . . .
C26_4 C 0.56203(5) 0.0951(3) 0.60218(8) 0.0646(7) Uani 1 1 d . . . . .
H26_4 H 0.560482 0.106380 0.625264 0.078 Uiso 1 1 calc R U . . .
C23_4 C 0.50730(4) 0.3708(2) 0.54029(7) 0.0566(6) Uani 1 1 d . . . . .
H23_4 H 0.493499 0.362028 0.547106 0.068 Uiso 1 1 calc R U . . .
C10_4 C 0.49056(4) 0.0324(2) 0.45710(10) 0.0723(9) Uani 1 1 d . . . . .
H10_4 H 0.480925 -0.020056 0.458845 0.087 Uiso 1 1 calc R U . . .
C21_4 C 0.53532(5) 0.4746(2) 0.52806(7) 0.0520(6) Uani 1 1 d . . . . .
H21_4 H 0.540875 0.537869 0.526222 0.062 Uiso 1 1 calc R U . . .
C9_4 C 0.51194(5) 0.0157(2) 0.45350(12) 0.0853(12) Uani 1 1 d . . . . .
H9_4 H 0.517231 -0.048546 0.453301 0.102 Uiso 1 1 calc R U . . .
C29_4 C 0.56514(4) 0.05992(19) 0.53464(7) 0.0492(6) Uani 1 1 d . . . . .
H29_4 H 0.565931 0.046401 0.511373 0.059 Uiso 1 1 calc R U . . .
C22_4 C 0.51526(5) 0.4619(2) 0.53797(7) 0.0572(6) Uani 1 1 d . . . . .
H22_4 H 0.507063 0.516017 0.543125 0.069 Uiso 1 1 calc R U . . .
C15_4 C 0.50886(6) 0.4731(4) 0.37065(11) 0.0941(13) Uani 1 1 d . . . . .
H15_4 H 0.503807 0.519744 0.353188 0.113 Uiso 1 1 calc R U . . .
C27_4 C 0.56966(5) 0.0076(3) 0.59371(8) 0.0663(8) Uani 1 1 d . . . . .
H27_4 H 0.573896 -0.040702 0.610860 0.080 Uiso 1 1 calc R U . . .
C28_4 C 0.57110(4) -0.0096(2) 0.55968(9) 0.0602(7) Uani 1 1 d . . . . .
H28_4 H 0.576291 -0.070311 0.553556 0.072 Uiso 1 1 calc R U . . .
C16_4 C 0.52438(5) 0.4980(3) 0.39949(8) 0.0679(8) Uani 1 1 d . . . . .
H16_4 H 0.530101 0.561744 0.402150 0.082 Uiso 1 1 calc R U . . .
C1_11 C 0.94125(4) 0.7448(2) 0.54749(7) 0.0557(6) Uani 1 1 d D . . . .
H1_11 H 0.927786 0.732841 0.557363 0.067 Uiso 1 1 calc R U . . .
Cl2_11 Cl 0.94013(2) 0.86389(6) 0.53135(2) 0.0699(2) Uani 1 1 d D . . . .
Cl1_11 Cl 0.94117(2) 0.66358(7) 0.51334(2) 0.0745(2) Uani 1 1 d D . . . .
Cl3_11 Cl 0.96518(2) 0.72770(7) 0.58024(2) 0.0713(2) Uani 1 1 d D . . . .
C1_12 C 0.84830(6) 0.5605(2) 0.43777(7) 0.0621(7) Uani 1 1 d . . . . .
H1_12 H 0.848099 0.565370 0.462938 0.074 Uiso 1 1 calc R U . . .
Cl2_12 Cl 0.82114(2) 0.57615(7) 0.41375(2) 0.0771(2) Uani 1 1 d . . . . .
Cl1_12 Cl 0.85897(2) 0.44672(5) 0.42976(2) 0.06212(17) Uani 1 1 d . . . . .
Cl3_12 Cl 0.86595(2) 0.65118(6) 0.42721(2) 0.0819(3) Uani 1 1 d . . . . .
C1_13 C 0.72964(5) 0.3044(3) 0.41369(8) 0.0723(9) Uani 1 1 d . . . . .
H1_13 H 0.714301 0.309724 0.418343 0.087 Uiso 1 1 calc R U . . .
Cl2_13 Cl 0.72857(2) 0.32226(10) 0.36945(2) 0.0966(4) Uani 1 1 d . . . . .
Cl1_13 Cl 0.74068(2) 0.18917(9) 0.42660(3) 0.0933(3) Uani 1 1 d . . . . .
Cl3_13 Cl 0.74691(2) 0.39040(9) 0.43838(3) 0.0969(3) Uani 1 1 d . . . . .
C1A_14 C 0.63468(6) 0.5680(2) 0.28414(8) 0.0533(7) Uani 0.8852(14) 1 d . U P A 1
H1A_14 H 0.634238 0.570497 0.309273 0.064 Uiso 0.8852(14) 1 calc R U P A 1
Cl2A_14 Cl 0.64091(2) 0.68326(6) 0.27033(2) 0.0632(2) Uani 0.8852(14) 1 d . U P A 1
Cl1A_14 Cl 0.60870(2) 0.53090(9) 0.26051(2) 0.0790(3) Uani 0.8852(14) 1 d . U P A 1
Cl3A_14 Cl 0.65560(2) 0.48678(7) 0.27803(2) 0.0698(3) Uani 0.8852(14) 1 d . U P A 1
C1B_14 C 0.6377(2) 0.5812(9) 0.2861(6) 0.064(4) Uiso 0.1148(14) 1 d D U P A 2
H1B_14 H 0.639298 0.578864 0.311744 0.076 Uiso 0.1148(14) 1 calc R U P A 2
Cl2B_14 Cl 0.61820(15) 0.6713(7) 0.2692(2) 0.092(2) Uiso 0.1148(14) 1 d D U P A 2
Cl1B_14 Cl 0.62839(14) 0.4689(6) 0.2688(2) 0.082(2) Uiso 0.1148(14) 1 d D U P A 2
Cl3B_14 Cl 0.66380(14) 0.6071(7) 0.2766(2) 0.094(2) Uiso 0.1148(14) 1 d D U P A 2

loop_
_atom_site_aniso_label
_atom_site_aniso_U_11
_atom_site_aniso_U_22
_atom_site_aniso_U_33
_atom_site_aniso_U_23
_atom_site_aniso_U_13
_atom_site_aniso_U_12
N4_1 0.0420(9) 0.0363(9) 0.0267(7) -0.0015(6) 0.0082(6) 0.0014(7)
N3_1 0.0396(8) 0.0334(8) 0.0279(7) 0.0012(6) 0.0097(6) -0.0019(7)
N51_1 0.0609(12) 0.0445(10) 0.0295(8) -0.0003(7) 0.0181(8) -0.0055(9)
C56_1 0.0464(10) 0.0304(9) 0.0262(8) -0.0005(7) 0.0099(8) 0.0023(8)
N60_1 0.0623(12) 0.0552(12) 0.0261(8) 0.0027(8) 0.0107(8) 0.0060(10)
C55_1 0.0449(10) 0.0284(9) 0.0279(8) -0.0019(7) 0.0116(8) -0.0016(8)
C54A_1 0.0484(11) 0.0329(10) 0.0295(8) -0.0020(7) 0.0131(8) -0.0063(8)
C4_1 0.0350(9) 0.0375(10) 0.0311(9) 0.0016(8) 0.0072(7) -0.0016(8)
C6_1 0.0379(9) 0.0345(9) 0.0266(8) -0.0015(7) 0.0077(7) 0.0010(8)
C5_1 0.0377(9) 0.0336(9) 0.0285(8) -0.0005(7) 0.0092(7) -0.0012(8)
C56A_1 0.0485(11) 0.0365(10) 0.0255(8) -0.0002(7) 0.0086(8) 0.0061(9)
C51A_1 0.0527(12) 0.0331(10) 0.0295(9) -0.0029(7) 0.0131(8) -0.0024(9)
C60A_1 0.0531(12) 0.0373(11) 0.0263(8) -0.0003(7) 0.0098(8) 0.0031(9)
C54_1 0.0485(12) 0.0509(13) 0.0352(10) 0.0001(9) 0.0147(9) -0.0061(10)
C57_1 0.0485(12) 0.0655(16) 0.0316(10) 0.0036(10) 0.0100(9) 0.0100(11)
C53_1 0.0512(13) 0.0602(15) 0.0407(11) 0.0002(10) 0.0190(10) -0.0122(11)
C52_1 0.0659(15) 0.0512(14) 0.0394(11) -0.0002(10) 0.0247(11) -0.0120(12)
C59_1 0.0644(16) 0.082(2) 0.0280(10) 0.0040(11) 0.0048(10) 0.0143(14)
C58_1 0.0494(13) 0.094(2) 0.0345(11) 0.0037(12) 0.0046(10) 0.0135(14)
C1_1 0.0357(9) 0.0400(10) 0.0292(8) 0.0010(8) 0.0077(7) 0.0010(8)
C2_1 0.0380(9) 0.0377(10) 0.0276(8) -0.0001(7) 0.0095(7) 0.0006(8)
C3_1 0.0382(10) 0.0384(10) 0.0260(8) 0.0022(7) 0.0060(7) -0.0021(8)
N2_1 0.0355(8) 0.0454(10) 0.0261(7) 0.0023(7) 0.0050(6) 0.0020(7)
N1_1 0.0402(9) 0.0413(9) 0.0275(7) 0.0028(7) 0.0106(7) 0.0050(7)
C19_1 0.0396(10) 0.0497(12) 0.0280(9) -0.0009(8) 0.0057(8) -0.0008(9)
C25_1 0.0373(11) 0.0791(19) 0.0441(12) -0.0129(12) 0.0093(10) -0.0064(11)
C30_1 0.0345(9) 0.0537(13) 0.0272(8) 0.0047(8) 0.0082(7) 0.0028(9)
C7_1 0.0319(9) 0.0454(11) 0.0310(9) 0.0034(8) 0.0083(7) 0.0013(8)
C24_1 0.0489(12) 0.0546(14) 0.0309(9) 0.0015(9) 0.0100(9) 0.0045(10)
C18_1 0.0453(11) 0.0508(13) 0.0288(9) -0.0017(8) 0.0049(8) 0.0121(10)
C20_1 0.0770(18) 0.0495(14) 0.0337(11) -0.0006(10) 0.0035(11) -0.0084(13)
C8_1 0.0386(10) 0.0468(12) 0.0398(10) 0.0024(9) 0.0116(9) -0.0038(9)
C13_1 0.0406(12) 0.0728(18) 0.0495(13) -0.0016(12) 0.0112(10) 0.0115(12)
C17_1 0.0738(17) 0.0499(14) 0.0354(11) -0.0013(10) 0.0085(11) 0.0166(12)
C11_1 0.0601(15) 0.0719(18) 0.0376(11) 0.0125(11) 0.0141(11) -0.0012(13)
C12_1 0.0512(13) 0.0619(15) 0.0319(10) 0.0007(10) 0.0138(9) -0.0008(11)
C14_1 0.0521(15) 0.102(3) 0.0667(18) -0.0155(18) 0.0056(14) 0.0284(17)
C26_1 0.0336(11) 0.113(3) 0.0482(14) -0.0193(15) 0.0074(10) 0.0088(14)
C23_1 0.0663(16) 0.0705(18) 0.0277(10) -0.0044(10) 0.0042(10) 0.0114(13)
C10_1 0.0541(14) 0.0651(17) 0.0589(15) 0.0250(13) 0.0217(12) 0.0011(12)
C21_1 0.109(3) 0.0531(16) 0.0429(13) -0.0039(12) 0.0019(15) -0.0149(16)
C9_1 0.0505(13) 0.0467(13) 0.0592(14) 0.0053(11) 0.0200(11) -0.0017(11)
C29_1 0.0370(10) 0.0547(14) 0.0506(12) 0.0130(11) 0.0136(10) 0.0056(10)
C22_1 0.087(2) 0.0604(18) 0.0420(13) -0.0121(12) 0.0028(13) -0.0002(15)
C15_1 0.083(2) 0.087(3) 0.0531(16) -0.0082(16) -0.0057(15) 0.0461(19)
C27_1 0.0487(13) 0.088(2) 0.0407(12) 0.0088(13) 0.0134(10) 0.0237(14)
C28_1 0.0531(14) 0.0616(17) 0.0664(16) 0.0228(13) 0.0242(13) 0.0150(12)
C16_1 0.107(3) 0.0564(17) 0.0402(13) -0.0027(11) 0.0018(14) 0.0307(17)
N4_2 0.0666(12) 0.0415(10) 0.0321(8) -0.0009(7) 0.0164(8) -0.0105(9)
N3_2 0.0656(12) 0.0383(10) 0.0415(10) 0.0032(8) 0.0256(9) 0.0042(9)
N51_2 0.0998(18) 0.0401(11) 0.0436(11) 0.0039(8) 0.0376(12) 0.0073(11)
C56_2 0.0752(16) 0.0371(11) 0.0320(10) -0.0036(8) 0.0203(10) -0.0122(11)
N60_2 0.101(2) 0.0725(16) 0.0309(9) -0.0042(10) 0.0181(11) -0.0348(15)
C55_2 0.0751(16) 0.0299(10) 0.0393(11) 0.0004(8) 0.0260(11) -0.0007(10)
C54A_2 0.0815(17) 0.0296(10) 0.0447(12) 0.0018(9) 0.0334(12) 0.0029(11)
C4_2 0.0481(12) 0.0508(13) 0.0435(11) 0.0054(10) 0.0181(10) 0.0056(10)
C6_2 0.0605(13) 0.0379(11) 0.0341(10) 0.0016(8) 0.0183(10) -0.0016(10)
C5_2 0.0621(14) 0.0380(11) 0.0396(11) 0.0026(9) 0.0246(10) 0.0029(10)
C56A_2 0.0824(18) 0.0519(14) 0.0287(10) -0.0018(9) 0.0141(11) -0.0248(13)
C51A_2 0.0912(19) 0.0327(11) 0.0382(11) -0.0015(9) 0.0311(12) -0.0017(11)
C60A_2 0.0891(19) 0.0439(13) 0.0315(10) -0.0072(9) 0.0217(11) -0.0200(13)
C54_2 0.0863(19) 0.0456(14) 0.0505(13) 0.0132(11) 0.0365(14) 0.0211(13)
C57_2 0.087(2) 0.111(3) 0.0337(12) 0.0014(14) 0.0114(13) -0.054(2)
C53_2 0.091(2) 0.0613(17) 0.0655(17) 0.0214(14) 0.0492(16) 0.0307(16)
C52_2 0.097(2) 0.0568(16) 0.0575(15) 0.0164(12) 0.0502(16) 0.0251(16)
C59_2 0.099(3) 0.130(3) 0.0335(12) 0.0014(16) 0.0095(14) -0.059(2)
C58_2 0.088(2) 0.159(4) 0.0375(13) 0.0048(18) 0.0043(14) -0.060(3)
C1_2 0.0514(12) 0.0467(12) 0.0363(10) 0.0060(9) 0.0174(9) 0.0019(10)
C2_2 0.0525(12) 0.0462(12) 0.0344(10) 0.0057(9) 0.0183(9) 0.0032(10)
C3_2 0.0496(12) 0.0513(13) 0.0362(10) 0.0063(9) 0.0157(9) 0.0079(10)
N2_2 0.0469(10) 0.0581(13) 0.0393(9) 0.0103(9) 0.0120(8) 0.0026(9)
N1_2 0.0505(10) 0.0513(11) 0.0320(8) 0.0045(8) 0.0155(8) -0.0022(9)
C19_2 0.0500(14) 0.0756(19) 0.0483(13) 0.0137(13) 0.0102(11) -0.0049(13)
C25_2 0.0763(18) 0.0585(16) 0.0423(12) 0.0034(11) 0.0116(12) 0.0131(14)
C30_2 0.0534(13) 0.0569(15) 0.0386(11) 0.0076(10) 0.0137(10) 0.0060(11)
C7_2 0.0566(13) 0.0513(13) 0.0301(9) 0.0082(9) 0.0118(9) -0.0031(11)
C24_2 0.0516(18) 0.127(4) 0.146(4) 0.070(3) -0.003(2) -0.008(2)
C18_2 0.0465(12) 0.0544(14) 0.0356(10) 0.0019(9) 0.0143(9) 0.0009(10)
C20_2 0.0626(16) 0.0683(18) 0.0478(13) -0.0030(12) 0.0241(12) -0.0094(14)
C8_2 0.0645(15) 0.0565(15) 0.0399(11) 0.0049(10) 0.0168(11) -0.0060(12)
C13_2 0.0592(15) 0.0756(19) 0.0337(11) 0.0024(11) 0.0149(10) -0.0094(13)
C17_2 0.0547(14) 0.0595(16) 0.0485(13) 0.0006(11) 0.0243(11) 0.0034(12)
C11_2 0.0549(15) 0.076(2) 0.0510(14) 0.0059(13) 0.0165(12) -0.0097(14)
C12_2 0.0544(14) 0.0595(16) 0.0435(12) 0.0059(11) 0.0141(11) -0.0010(12)
C14_2 0.0683(17) 0.097(2) 0.0392(12) -0.0126(14) 0.0202(12) -0.0183(17)
C26_2 0.108(3) 0.0523(17) 0.0532(16) 0.0077(13) 0.0087(16) 0.0087(16)
C23_2 0.063(2) 0.177(6) 0.175(5) 0.092(5) -0.023(3) -0.027(3)
C10_2 0.0706(18) 0.083(2) 0.0451(14) 0.0078(14) 0.0157(13) -0.0191(16)
C21_2 0.078(2) 0.088(2) 0.0592(17) -0.0073(16) 0.0268(16) -0.0223(18)
C9_2 0.083(2) 0.0589(17) 0.0419(13) 0.0025(11) 0.0148(13) -0.0112(14)
C29_2 0.0624(15) 0.0582(16) 0.0390(11) 0.0023(11) 0.0059(11) 0.0010(12)
C22_2 0.092(3) 0.136(4) 0.089(3) 0.027(3) -0.003(2) -0.056(3)
C15_2 0.0656(17) 0.093(2) 0.0594(16) -0.0326(16) 0.0288(14) -0.0229(17)
C27_2 0.102(3) 0.066(2) 0.0495(15) 0.0155(14) 0.0060(16) 0.0073(18)
C28_2 0.0805(19) 0.0669(18) 0.0365(12) 0.0060(12) 0.0069(12) 0.0017(15)
C16_2 0.0670(17) 0.0639(18) 0.0744(19) -0.0151(15) 0.0379(15) -0.0070(14)
N4_3 0.0409(9) 0.0449(10) 0.0371(9) -0.0054(7) 0.0102(7) 0.0005(8)
N3_3 0.0385(9) 0.0433(10) 0.0367(8) -0.0039(7) 0.0106(7) -0.0038(7)
N51_3 0.0391(9) 0.0702(14) 0.0436(10) 0.0046(10) 0.0130(8) 0.0045(9)
C56_3 0.0395(10) 0.0355(10) 0.0358(9) -0.0049(8) 0.0113(8) -0.0008(8)
N60_3 0.0473(10) 0.0422(10) 0.0377(9) -0.0003(7) 0.0141(8) 0.0008(8)
C55_3 0.0396(10) 0.0332(10) 0.0353(9) -0.0025(7) 0.0108(8) -0.0016(8)
C54A_3 0.0396(10) 0.0367(10) 0.0365(10) -0.0011(8) 0.0109(8) -0.0006(8)
C4_3 0.0414(11) 0.0580(14) 0.0377(10) -0.0051(10) 0.0101(9) -0.0039(10)
C6_3 0.0371(10) 0.0509(13) 0.0384(10) -0.0038(9) 0.0095(8) -0.0001(9)
C5_3 0.0376(10) 0.0470(12) 0.0378(10) -0.0038(9) 0.0102(8) -0.0012(9)
C56A_3 0.0432(10) 0.0312(9) 0.0325(9) -0.0058(7) 0.0087(8) 0.0014(8)
C51A_3 0.0402(10) 0.0387(11) 0.0354(10) -0.0024(8) 0.0096(8) -0.0007(8)
C60A_3 0.0420(10) 0.0337(10) 0.0349(9) -0.0025(8) 0.0123(8) 0.0019(8)
C54_3 0.0409(11) 0.0587(14) 0.0357(10) 0.0047(10) 0.0104(9) -0.0020(10)
C57_3 0.0449(11) 0.0409(11) 0.0356(10) -0.0045(8) 0.0084(9) 0.0013(9)
C53_3 0.0424(12) 0.082(2) 0.0411(12) 0.0116(12) 0.0082(10) 0.0037(12)
C52_3 0.0369(11) 0.096(2) 0.0493(13) 0.0108(14) 0.0099(10) 0.0040(13)
C59_3 0.0542(13) 0.0450(12) 0.0349(10) -0.0021(9) 0.0156(9) 0.0022(10)
C58_3 0.0528(12) 0.0409(11) 0.0353(10) -0.0011(8) 0.0102(9) 0.0041(10)
C1_3 0.0411(11) 0.0667(16) 0.0400(11) -0.0030(11) 0.0071(9) 0.0010(11)
C2_3 0.0386(11) 0.0747(18) 0.0448(12) -0.0009(12) 0.0116(10) 0.0013(11)
C3_3 0.0435(11) 0.0603(15) 0.0422(11) -0.0042(10) 0.0133(10) -0.0022(11)
N2_3 0.0417(10) 0.0698(14) 0.0465(11) -0.0042(10) 0.0176(9) -0.0055(10)
N1_3 0.0378(10) 0.100(2) 0.0486(11) 0.0044(12) 0.0127(9) 0.0086(11)
C19_3 0.0473(12) 0.0677(17) 0.0491(13) -0.0116(12) 0.0221(11) -0.0063(12)
C25_3 0.0422(12) 0.0660(17) 0.0508(13) -0.0032(12) 0.0066(10) -0.0010(11)
C30_3 0.0371(11) 0.0689(17) 0.0410(11) -0.0037(11) 0.0074(9) -0.0044(11)
C7_3 0.0407(13) 0.117(3) 0.0543(15) -0.0006(17) 0.0143(12) -0.0017(16)
C24_3 0.0467(13) 0.0702(18) 0.0497(13) -0.0095(12) 0.0143(11) -0.0079(12)
C18_3 0.0512(14) 0.087(2) 0.0591(16) 0.0099(15) 0.0234(13) 0.0162(14)
C20_3 0.090(2) 0.070(2) 0.0728(19) -0.0161(16) 0.0464(18) -0.0175(17)
C8_3 0.0652(18) 0.115(3) 0.0530(16) 0.0162(17) -0.0068(14) -0.0447(19)
C13_3 0.0474(14) 0.104(3) 0.0581(16) 0.0002(16) 0.0198(13) 0.0042(15)
C17_3 0.086(2) 0.068(2) 0.128(3) 0.011(2) 0.065(2) 0.0032(18)
C11_3 0.095(3) 0.249(9) 0.100(4) -0.059(5) -0.028(3) 0.055(4)
C12_3 0.083(3) 0.233(7) 0.067(2) -0.032(3) -0.012(2) 0.075(3)
C14_3 0.0612(17) 0.105(3) 0.0681(19) 0.0104(18) 0.0328(15) 0.0199(18)
C26_3 0.0550(15) 0.072(2) 0.0588(16) -0.0045(14) 0.0039(13) -0.0067(14)
C23_3 0.0539(15) 0.088(2) 0.0518(14) -0.0153(14) 0.0145(12) -0.0123(15)
C10_3 0.059(2) 0.197(6) 0.066(2) 0.002(3) -0.0154(17) -0.045(3)
C21_3 0.089(2) 0.083(2) 0.080(2) -0.0330(18) 0.0455(19) -0.0281(19)
C9_3 0.094(3) 0.134(4) 0.070(2) 0.006(2) 0.004(2) -0.058(3)
C29_3 0.0429(12) 0.078(2) 0.0581(15) -0.0116(14) 0.0155(11) -0.0084(13)
C22_3 0.0613(17) 0.102(3) 0.0647(18) -0.0298(17) 0.0315(15) -0.0203(17)
C15_3 0.099(3) 0.077(3) 0.117(3) 0.015(2) 0.060(3) 0.025(2)
C27_3 0.0603(16) 0.076(2) 0.0641(17) -0.0027(15) 0.0023(14) -0.0224(15)
C28_3 0.0514(15) 0.093(2) 0.0644(17) -0.0112(17) 0.0136(13) -0.0192(16)
C16_3 0.118(3) 0.068(2) 0.183(5) 0.008(3) 0.092(4) 0.011(2)
N4_4 0.0325(8) 0.0357(9) 0.0396(8) -0.0032(7) 0.0101(7) -0.0005(7)
N3_4 0.0302(7) 0.0349(8) 0.0410(9) 0.0004(7) 0.0122(7) -0.0006(6)
N51_4 0.0314(9) 0.0806(16) 0.0492(11) 0.0060(10) 0.0150(8) 0.0066(9)
C56_4 0.0325(9) 0.0273(9) 0.0393(9) -0.0037(7) 0.0115(8) -0.0010(7)
N60_4 0.0404(9) 0.0495(11) 0.0419(9) -0.0059(8) 0.0181(8) -0.0041(8)
C55_4 0.0301(8) 0.0307(9) 0.0389(9) -0.0012(7) 0.0116(8) 0.0005(7)
C54A_4 0.0330(9) 0.0366(10) 0.0421(10) 0.0020(8) 0.0123(8) 0.0046(8)
C4_4 0.0342(9) 0.0421(11) 0.0387(10) -0.0009(8) 0.0112(8) -0.0039(8)
C6_4 0.0315(9) 0.0352(10) 0.0385(10) -0.0024(8) 0.0106(8) -0.0021(7)
C5_4 0.0307(9) 0.0357(10) 0.0394(10) -0.0025(8) 0.0102(8) -0.0026(7)
C56A_4 0.0364(9) 0.0310(9) 0.0382(10) -0.0027(8) 0.0134(8) -0.0014(7)
C51A_4 0.0320(9) 0.0477(12) 0.0414(10) 0.0002(9) 0.0139(8) 0.0051(8)
C60A_4 0.0366(9) 0.0341(10) 0.0417(10) -0.0041(8) 0.0144(8) -0.0007(8)
C54_4 0.0355(10) 0.0538(13) 0.0430(11) 0.0057(10) 0.0148(9) 0.0075(9)
C57_4 0.0405(11) 0.0438(12) 0.0402(10) -0.0037(9) 0.0124(9) -0.0026(9)
C53_4 0.0345(11) 0.092(2) 0.0464(13) 0.0113(13) 0.0102(10) 0.0117(12)
C52_4 0.0303(10) 0.109(3) 0.0519(14) 0.0115(15) 0.0133(10) 0.0053(13)
C59_4 0.0497(12) 0.0535(14) 0.0435(11) -0.0086(10) 0.0229(10) -0.0078(10)
C58_4 0.0460(12) 0.0522(13) 0.0390(11) -0.0052(10) 0.0138(9) -0.0054(10)
C1_4 0.0340(9) 0.0464(12) 0.0393(10) -0.0005(9) 0.0089(8) 0.0006(9)
C2_4 0.0290(9) 0.0419(11) 0.0473(11) -0.0009(9) 0.0095(8) 0.0002(8)
C3_4 0.0322(9) 0.0401(11) 0.0419(10) -0.0003(8) 0.0120(8) -0.0033(8)
N2_4 0.0327(8) 0.0434(10) 0.0440(9) 0.0011(8) 0.0145(7) -0.0006(7)
N1_4 0.0294(8) 0.0525(11) 0.0455(10) 0.0028(8) 0.0084(7) 0.0003(8)
C19_4 0.0323(9) 0.0464(12) 0.0424(11) 0.0004(9) 0.0121(8) -0.0013(8)
C25_4 0.0506(13) 0.0617(16) 0.0482(13) 0.0042(11) 0.0123(11) -0.0048(12)
C30_4 0.0288(9) 0.0499(13) 0.0518(12) 0.0051(10) 0.0120(9) -0.0052(9)
C7_4 0.0301(9) 0.0516(13) 0.0478(12) -0.0030(10) 0.0075(9) -0.0004(9)
C24_4 0.0364(10) 0.0553(14) 0.0584(14) -0.0024(11) 0.0195(10) -0.0042(10)
C18_4 0.0340(10) 0.0670(16) 0.0465(12) 0.0069(11) 0.0118(9) 0.0074(10)
C20_4 0.0423(11) 0.0498(13) 0.0461(12) -0.0023(10) 0.0156(10) -0.0016(10)
C8_4 0.0311(10) 0.0508(15) 0.103(2) -0.0111(15) 0.0130(13) -0.0018(10)
C13_4 0.0603(17) 0.103(3) 0.0614(18) 0.0201(18) -0.0052(14) -0.0108(17)
C17_4 0.0520(13) 0.0590(16) 0.0566(14) 0.0084(12) 0.0209(12) 0.0145(12)
C11_4 0.0286(10) 0.0752(19) 0.0776(18) -0.0019(15) 0.0150(11) -0.0036(11)
C12_4 0.0329(10) 0.0573(15) 0.0630(15) 0.0000(12) 0.0132(10) 0.0023(10)
C14_4 0.072(2) 0.158(5) 0.085(3) 0.050(3) -0.011(2) -0.008(3)
C26_4 0.0605(16) 0.078(2) 0.0549(15) 0.0128(14) 0.0118(13) -0.0090(15)
C23_4 0.0425(12) 0.0675(18) 0.0657(16) -0.0007(13) 0.0248(12) 0.0063(12)
C10_4 0.0371(12) 0.0586(18) 0.119(3) 0.0054(18) 0.0122(15) -0.0072(12)
C21_4 0.0599(14) 0.0469(13) 0.0533(13) -0.0038(11) 0.0209(12) 0.0003(11)
C9_4 0.0392(13) 0.0495(17) 0.163(4) -0.008(2) 0.0122(18) -0.0057(12)
C29_4 0.0352(10) 0.0510(14) 0.0644(15) 0.0079(11) 0.0173(10) -0.0027(10)
C22_4 0.0594(15) 0.0612(17) 0.0543(14) -0.0016(12) 0.0192(12) 0.0162(13)
C15_4 0.067(2) 0.122(4) 0.092(3) 0.054(3) 0.0139(19) 0.020(2)
C27_4 0.0455(13) 0.077(2) 0.0741(19) 0.0312(16) 0.0068(13) -0.0023(13)
C28_4 0.0434(12) 0.0523(15) 0.087(2) 0.0175(14) 0.0194(13) 0.0027(11)
C16_4 0.0626(17) 0.074(2) 0.0733(19) 0.0216(16) 0.0286(15) 0.0230(15)
C1_11 0.0488(13) 0.0639(17) 0.0592(15) 0.0085(13) 0.0218(12) 0.0079(12)
Cl2_11 0.0615(4) 0.0665(5) 0.0824(5) 0.0191(4) 0.0165(4) 0.0048(3)
Cl1_11 0.0723(5) 0.0832(6) 0.0764(5) -0.0055(4) 0.0350(4) 0.0115(4)
Cl3_11 0.0563(4) 0.0829(5) 0.0745(5) 0.0215(4) 0.0135(3) 0.0080(4)
C1_12 0.097(2) 0.0517(15) 0.0430(13) 0.0060(11) 0.0276(14) 0.0133(15)
Cl2_12 0.1042(6) 0.0784(5) 0.0560(4) 0.0144(4) 0.0338(4) 0.0380(5)
Cl1_12 0.0799(5) 0.0523(4) 0.0561(4) -0.0030(3) 0.0187(3) 0.0111(3)
Cl3_12 0.1418(8) 0.0582(4) 0.0564(4) 0.0020(3) 0.0452(5) -0.0070(5)
C1_13 0.0411(13) 0.111(3) 0.0693(18) 0.0069(18) 0.0210(13) -0.0010(15)
Cl2_13 0.0551(4) 0.1734(11) 0.0693(5) 0.0227(6) 0.0311(4) 0.0164(5)
Cl1_13 0.0704(5) 0.1158(8) 0.1054(7) 0.0178(6) 0.0453(5) 0.0053(5)
Cl3_13 0.0587(5) 0.1175(9) 0.1110(7) -0.0076(6) 0.0100(5) -0.0088(5)
C1A_14 0.0723(18) 0.0585(17) 0.0320(12) -0.0045(11) 0.0176(12) -0.0072(14)
Cl2A_14 0.0764(5) 0.0553(4) 0.0560(4) -0.0011(3) 0.0097(4) -0.0065(4)
Cl1A_14 0.0794(6) 0.1110(8) 0.0508(4) -0.0210(4) 0.0233(4) -0.0397(5)
Cl3A_14 0.1024(7) 0.0638(5) 0.0513(4) 0.0036(3) 0.0346(4) 0.0161(5)

loop_
_atom_type_symbol
_atom_type_description
_atom_type_scat_dispersion_real
_atom_type_scat_dispersion_imag
_atom_type_scat_source
C C 0.0020 0.0012 'International Tables Vol C Tables 4.2.6.8 and 6.1.1.4'
N N 0.0042 0.0025 'International Tables Vol C Tables 4.2.6.8 and 6.1.1.4'
Cl Cl 0.1198 0.1216 'International Tables Vol C Tables 4.2.6.8 and 6.1.1.4'
H H 0.0000 0.0000 'International Tables Vol C Tables 4.2.6.8 and 6.1.1.4'

loop_
_geom_angle_atom_site_label_1
_geom_angle_atom_site_label_2
_geom_angle_atom_site_label_3
_geom_angle
_geom_angle_site_symmetry_1
_geom_angle_site_symmetry_3
_geom_angle_publ_flag
C56_1 N4_1 C6_1 116.40(17) . . ?
C55_1 N3_1 C5_1 116.60(17) . . ?
C52_1 N51_1 C51A_1 117.6(2) . . ?
N4_1 C56_1 C55_1 121.91(17) . . ?
N4_1 C56_1 C56A_1 118.34(19) . . ?
C55_1 C56_1 C56A_1 119.73(17) . . ?
C59_1 N60_1 C60A_1 117.4(2) . . ?
N3_1 C55_1 C56_1 121.81(17) . . ?
N3_1 C55_1 C54A_1 118.69(19) . . ?
C56_1 C55_1 C54A_1 119.49(18) . . ?
C54_1 C54A_1 C51A_1 118.70(18) . . ?
C54_1 C54A_1 C55_1 121.32(19) . . ?
C51A_1 C54A_1 C55_1 120.0(2) . . ?
C3_1 C4_1 C5_1 121.16(19) . . ?
C3_1 C4_1 H4_1 119.4 . . ?
C5_1 C4_1 H4_1 119.4 . . ?
N4_1 C6_1 C1_1 119.55(18) . . ?
N4_1 C6_1 C5_1 121.75(17) . . ?
C1_1 C6_1 C5_1 118.69(17) . . ?
N3_1 C5_1 C4_1 119.70(18) . . ?
N3_1 C5_1 C6_1 121.01(17) . . ?
C4_1 C5_1 C6_1 119.19(17) . . ?
C60A_1 C56A_1 C57_1 118.68(19) . . ?
C60A_1 C56A_1 C56_1 120.2(2) . . ?
C57_1 C56A_1 C56_1 121.14(18) . . ?
N51_1 C51A_1 C54A_1 121.8(2) . . ?
N51_1 C51A_1 C60A_1 117.97(19) . . ?
C54A_1 C51A_1 C60A_1 120.18(18) . . ?
N60_1 C60A_1 C56A_1 122.2(2) . . ?
N60_1 C60A_1 C51A_1 117.55(18) . . ?
C56A_1 C60A_1 C51A_1 120.21(18) . . ?
C53_1 C54_1 C54A_1 118.6(2) . . ?
C53_1 C54_1 H54_1 120.7 . . ?
C54A_1 C54_1 H54_1 120.7 . . ?
C58_1 C57_1 C56A_1 118.4(2) . . ?
C58_1 C57_1 H57_1 120.8 . . ?
C56A_1 C57_1 H57_1 120.8 . . ?
C54_1 C53_1 C52_1 118.4(2) . . ?
C54_1 C53_1 H53_1 120.8 . . ?
C52_1 C53_1 H53_1 120.8 . . ?
N51_1 C52_1 C53_1 125.0(2) . . ?
N51_1 C52_1 H52_1 117.5 . . ?
C53_1 C52_1 H52_1 117.5 . . ?
N60_1 C59_1 C58_1 124.3(2) . . ?
N60_1 C59_1 H59_1 117.9 . . ?
C58_1 C59_1 H59_1 117.9 . . ?
C57_1 C58_1 C59_1 119.0(2) . . ?
C57_1 C58_1 H58_1 120.5 . . ?
C59_1 C58_1 H58_1 120.5 . . ?
C2_1 C1_1 C6_1 121.26(18) . . ?
C2_1 C1_1 H1_1 119.4 . . ?
C6_1 C1_1 H1_1 119.4 . . ?
C1_1 C2_1 N1_1 120.72(18) . . ?
C1_1 C2_1 C3_1 119.51(17) . . ?
N1_1 C2_1 C3_1 119.76(17) . . ?
C4_1 C3_1 N2_1 120.66(18) . . ?
C4_1 C3_1 C2_1 119.93(18) . . ?
N2_1 C3_1 C2_1 119.41(17) . . ?
C3_1 N2_1 C30_1 116.15(16) . . ?
C3_1 N2_1 C19_1 117.96(17) . . ?
C30_1 N2_1 C19_1 117.21(17) . . ?
C18_1 N1_1 C7_1 119.18(17) . . ?
C18_1 N1_1 C2_1 118.33(17) . . ?
C7_1 N1_1 C2_1 118.49(17) . . ?
C20_1 C19_1 C24_1 119.3(2) . . ?
C20_1 C19_1 N2_1 122.34(19) . . ?
C24_1 C19_1 N2_1 118.3(2) . . ?
C30_1 C25_1 C26_1 118.7(3) . . ?
C30_1 C25_1 H25_1 120.6 . . ?
C26_1 C25_1 H25_1 120.6 . . ?
C29_1 C30_1 C25_1 119.3(2) . . ?
C29_1 C30_1 N2_1 119.31(19) . . ?
C25_1 C30_1 N2_1 121.3(2) . . ?
C8_1 C7_1 C12_1 119.1(2) . . ?
C8_1 C7_1 N1_1 120.77(18) . . ?
C12_1 C7_1 N1_1 120.2(2) . . ?
C23_1 C24_1 C19_1 119.3(2) . . ?
C23_1 C24_1 H24_1 120.4 . . ?
C19_1 C24_1 H24_1 120.4 . . ?
C13_1 C18_1 C17_1 118.6(2) . . ?
C13_1 C18_1 N1_1 121.9(2) . . ?
C17_1 C18_1 N1_1 119.4(2) . . ?
C19_1 C20_1 C21_1 121.1(2) . . ?
C19_1 C20_1 H20_1 119.5 . . ?
C21_1 C20_1 H20_1 119.5 . . ?
C9_1 C8_1 C7_1 120.3(2) . . ?
C9_1 C8_1 H8_1 119.9 . . ?
C7_1 C8_1 H8_1 119.9 . . ?
C18_1 C13_1 C14_1 119.8(3) . . ?
C18_1 C13_1 H13_1 120.1 . . ?
C14_1 C13_1 H13_1 120.1 . . ?
C16_1 C17_1 C18_1 120.1(3) . . ?
C16_1 C17_1 H17_1 119.9 . . ?
C18_1 C17_1 H17_1 119.9 . . ?
C10_1 C11_1 C12_1 120.9(2) . . ?
C10_1 C11_1 H11_1 119.6 . . ?
C12_1 C11_1 H11_1 119.6 . . ?
C11_1 C12_1 C7_1 119.8(3) . . ?
C11_1 C12_1 H12_1 120.1 . . ?
C7_1 C12_1 H12_1 120.1 . . ?
C15_1 C14_1 C13_1 121.5(3) . . ?
C15_1 C14_1 H14_1 119.2 . . ?
C13_1 C14_1 H14_1 119.2 . . ?
C27_1 C26_1 C25_1 121.4(3) . . ?
C27_1 C26_1 H26_1 119.3 . . ?
C25_1 C26_1 H26_1 119.3 . . ?
C22_1 C23_1 C24_1 121.0(2) . . ?
C22_1 C23_1 H23_1 119.5 . . ?
C24_1 C23_1 H23_1 119.5 . . ?
C11_1 C10_1 C9_1 119.9(2) . . ?
C11_1 C10_1 H10_1 120.1 . . ?
C9_1 C10_1 H10_1 120.1 . . ?
C22_1 C21_1 C20_1 119.7(3) . . ?
C22_1 C21_1 H21_1 120.1 . . ?
C20_1 C21_1 H21_1 120.1 . . ?
C10_1 C9_1 C8_1 120.1(3) . . ?
C10_1 C9_1 H9_1 119.9 . . ?
C8_1 C9_1 H9_1 119.9 . . ?
C30_1 C29_1 C28_1 120.8(2) . . ?
C30_1 C29_1 H29_1 119.6 . . ?
C28_1 C29_1 H29_1 119.6 . . ?
C23_1 C22_1 C21_1 119.6(3) . . ?
C23_1 C22_1 H22_1 120.2 . . ?
C21_1 C22_1 H22_1 120.2 . . ?
C14_1 C15_1 C16_1 118.6(3) . . ?
C14_1 C15_1 H15_1 120.7 . . ?
C16_1 C15_1 H15_1 120.7 . . ?
C26_1 C27_1 C28_1 119.7(3) . . ?
C26_1 C27_1 H27_1 120.1 . . ?
C28_1 C27_1 H27_1 120.1 . . ?
C27_1 C28_1 C29_1 120.1(3) . . ?
C27_1 C28_1 H28_1 120.0 . . ?
C29_1 C28_1 H28_1 120.0 . . ?
C15_1 C16_1 C17_1 121.3(3) . . ?
C15_1 C16_1 H16_1 119.4 . . ?
C17_1 C16_1 H16_1 119.4 . . ?
C56_2 N4_2 C6_2 116.3(2) . . ?
C55_2 N3_2 C5_2 115.7(2) . . ?
C52_2 N51_2 C51A_2 117.5(3) . . ?
N4_2 C56_2 C55_2 122.1(2) . . ?
N4_2 C56_2 C56A_2 118.1(2) . . ?
C55_2 C56_2 C56A_2 119.8(2) . . ?
C59_2 N60_2 C60A_2 117.9(2) . . ?
N3_2 C55_2 C56_2 122.60(19) . . ?
N3_2 C55_2 C54A_2 117.0(2) . . ?
C56_2 C55_2 C54A_2 120.4(2) . . ?
C54_2 C54A_2 C51A_2 118.4(2) . . ?
C54_2 C54A_2 C55_2 122.0(2) . . ?
C51A_2 C54A_2 C55_2 119.6(3) . . ?
C3_2 C4_2 C5_2 121.8(2) . . ?
C3_2 C4_2 H4_2 119.1 . . ?
C5_2 C4_2 H4_2 119.1 . . ?
N4_2 C6_2 C1_2 120.3(2) . . ?
N4_2 C6_2 C5_2 121.43(19) . . ?
C1_2 C6_2 C5_2 118.2(2) . . ?
N3_2 C5_2 C4_2 118.8(2) . . ?
N3_2 C5_2 C6_2 121.5(2) . . ?
C4_2 C5_2 C6_2 119.64(19) . . ?
C57_2 C56A_2 C60A_2 118.8(2) . . ?
C57_2 C56A_2 C56_2 122.0(2) . . ?
C60A_2 C56A_2 C56_2 119.1(3) . . ?
N51_2 C51A_2 C54A_2 121.8(3) . . ?
N51_2 C51A_2 C60A_2 118.1(2) . . ?
C54A_2 C51A_2 C60A_2 120.1(2) . . ?
N60_2 C60A_2 C56A_2 121.3(3) . . ?
N60_2 C60A_2 C51A_2 117.9(2) . . ?
C56A_2 C60A_2 C51A_2 120.8(2) . . ?
C53_2 C54_2 C54A_2 119.4(3) . . ?
C53_2 C54_2 H54_2 120.3 . . ?
C54A_2 C54_2 H54_2 120.3 . . ?
C56A_2 C57_2 C58_2 119.9(3) . . ?
C56A_2 C57_2 H57_2 120.1 . . ?
C58_2 C57_2 H57_2 120.1 . . ?
C52_2 C53_2 C54_2 118.0(3) . . ?
C52_2 C53_2 H53_2 121.0 . . ?
C54_2 C53_2 H53_2 121.0 . . ?
N51_2 C52_2 C53_2 124.8(2) . . ?
N51_2 C52_2 H52_2 117.6 . . ?
C53_2 C52_2 H52_2 117.6 . . ?
N60_2 C59_2 C58_2 125.0(3) . . ?
N60_2 C59_2 H59_2 117.5 . . ?
C58_2 C59_2 H59_2 117.5 . . ?
C57_2 C58_2 C59_2 117.1(3) . . ?
C57_2 C58_2 H58_2 121.5 . . ?
C59_2 C58_2 H58_2 121.5 . . ?
C2_2 C1_2 C6_2 121.9(2) . . ?
C2_2 C1_2 H1_2 119.1 . . ?
C6_2 C1_2 H1_2 119.1 . . ?
C1_2 C2_2 N1_2 120.7(2) . . ?
C1_2 C2_2 C3_2 119.84(19) . . ?
N1_2 C2_2 C3_2 119.4(2) . . ?
C4_2 C3_2 N2_2 119.4(2) . . ?
C4_2 C3_2 C2_2 118.5(2) . . ?
N2_2 C3_2 C2_2 122.05(19) . . ?
C3_2 N2_2 C19_2 117.9(2) . . ?
C3_2 N2_2 C30_2 121.0(2) . . ?
C19_2 N2_2 C30_2 118.5(2) . . ?
C2_2 N1_2 C18_2 117.8(2) . . ?
C2_2 N1_2 C7_2 118.74(19) . . ?
C18_2 N1_2 C7_2 119.12(18) . . ?
C20_2 C19_2 C24_2 118.9(3) . . ?
C20_2 C19_2 N2_2 120.7(3) . . ?
C24_2 C19_2 N2_2 120.4(3) . . ?
C30_2 C25_2 C26_2 119.9(3) . . ?
C30_2 C25_2 H25_2 120.1 . . ?
C26_2 C25_2 H25_2 120.1 . . ?
C25_2 C30_2 C29_2 119.8(2) . . ?
C25_2 C30_2 N2_2 121.2(2) . . ?
C29_2 C30_2 N2_2 119.0(2) . . ?
C8_2 C7_2 C12_2 118.9(2) . . ?
C8_2 C7_2 N1_2 119.9(2) . . ?
C12_2 C7_2 N1_2 121.1(2) . . ?
C19_2 C24_2 C23_2 119.0(4) . . ?
C19_2 C24_2 H24_2 120.5 . . ?
C23_2 C24_2 H24_2 120.5 . . ?
C17_2 C18_2 C13_2 119.3(2) . . ?
C17_2 C18_2 N1_2 121.1(2) . . ?
C13_2 C18_2 N1_2 119.6(2) . . ?
C21_2 C20_2 C19_2 121.4(3) . . ?
C21_2 C20_2 H20_2 119.3 . . ?
C19_2 C20_2 H20_2 119.3 . . ?
C9_2 C8_2 C7_2 120.0(3) . . ?
C9_2 C8_2 H8_2 120.0 . . ?
C7_2 C8_2 H8_2 120.0 . . ?
C14_2 C13_2 C18_2 119.7(3) . . ?
C14_2 C13_2 H13_2 120.1 . . ?
C18_2 C13_2 H13_2 120.1 . . ?
C18_2 C17_2 C16_2 120.1(2) . . ?
C18_2 C17_2 H17_2 120.0 . . ?
C16_2 C17_2 H17_2 120.0 . . ?
C10_2 C11_2 C12_2 121.3(3) . . ?
C10_2 C11_2 H11_2 119.4 . . ?
C12_2 C11_2 H11_2 119.4 . . ?
C7_2 C12_2 C11_2 119.8(3) . . ?
C7_2 C12_2 H12_2 120.1 . . ?
C11_2 C12_2 H12_2 120.1 . . ?
C15_2 C14_2 C13_2 120.9(3) . . ?
C15_2 C14_2 H14_2 119.5 . . ?
C13_2 C14_2 H14_2 119.5 . . ?
C27_2 C26_2 C25_2 119.6(3) . . ?
C27_2 C26_2 H26_2 120.2 . . ?
C25_2 C26_2 H26_2 120.2 . . ?
C22_2 C23_2 C24_2 120.4(4) . . ?
C22_2 C23_2 H23_2 119.8 . . ?
C24_2 C23_2 H23_2 119.8 . . ?
C11_2 C10_2 C9_2 118.8(3) . . ?
C11_2 C10_2 H10_2 120.6 . . ?
C9_2 C10_2 H10_2 120.6 . . ?
C22_2 C21_2 C20_2 119.8(4) . . ?
C22_2 C21_2 H21_2 120.1 . . ?
C20_2 C21_2 H21_2 120.1 . . ?
C10_2 C9_2 C8_2 121.2(3) . . ?
C10_2 C9_2 H9_2 119.4 . . ?
C8_2 C9_2 H9_2 119.4 . . ?
C28_2 C29_2 C30_2 119.4(3) . . ?
C28_2 C29_2 H29_2 120.3 . . ?
C30_2 C29_2 H29_2 120.3 . . ?
C21_2 C22_2 C23_2 120.5(4) . . ?
C21_2 C22_2 H22_2 119.7 . . ?
C23_2 C22_2 H22_2 119.7 . . ?
C14_2 C15_2 C16_2 120.1(3) . . ?
C14_2 C15_2 H15_2 120.0 . . ?
C16_2 C15_2 H15_2 120.0 . . ?
C28_2 C27_2 C26_2 119.7(3) . . ?
C28_2 C27_2 H27_2 120.2 . . ?
C26_2 C27_2 H27_2 120.2 . . ?
C27_2 C28_2 C29_2 121.6(3) . . ?
C27_2 C28_2 H28_2 119.2 . . ?
C29_2 C28_2 H28_2 119.2 . . ?
C15_2 C16_2 C17_2 119.8(3) . . ?
C15_2 C16_2 H16_2 120.1 . . ?
C17_2 C16_2 H16_2 120.1 . . ?
C56_3 N4_3 C6_3 116.43(19) . . ?
C55_3 N3_3 C5_3 116.63(19) . . ?
C52_3 N51_3 C51A_3 117.1(2) . . ?
N4_3 C56_3 C55_3 122.32(18) . . ?
N4_3 C56_3 C56A_3 117.97(19) . . ?
C55_3 C56_3 C56A_3 119.71(18) . . ?
C59_3 N60_3 C60A_3 118.0(2) . . ?
N3_3 C55_3 C56_3 121.57(19) . . ?
N3_3 C55_3 C54A_3 118.58(19) . . ?
C56_3 C55_3 C54A_3 119.85(18) . . ?
C51A_3 C54A_3 C54_3 118.54(19) . . ?
C51A_3 C54A_3 C55_3 120.17(19) . . ?
C54_3 C54A_3 C55_3 121.29(18) . . ?
C3_3 C4_3 C5_3 120.8(2) . . ?
C3_3 C4_3 H4_3 119.6 . . ?
C5_3 C4_3 H4_3 119.6 . . ?
N4_3 C6_3 C1_3 119.3(2) . . ?
N4_3 C6_3 C5_3 121.41(19) . . ?
C1_3 C6_3 C5_3 119.2(2) . . ?
N3_3 C5_3 C4_3 119.3(2) . . ?
N3_3 C5_3 C6_3 121.44(19) . . ?
C4_3 C5_3 C6_3 119.3(2) . . ?
C57_3 C56A_3 C60A_3 118.24(19) . . ?
C57_3 C56A_3 C56_3 121.79(19) . . ?
C60A_3 C56A_3 C56_3 119.96(18) . . ?
N51_3 C51A_3 C54A_3 122.6(2) . . ?
N51_3 C51A_3 C60A_3 117.15(18) . . ?
C54A_3 C51A_3 C60A_3 120.29(19) . . ?
N60_3 C60A_3 C56A_3 122.19(19) . . ?
N60_3 C60A_3 C51A_3 117.87(19) . . ?
C56A_3 C60A_3 C51A_3 119.93(18) . . ?
C53_3 C54_3 C54A_3 119.0(2) . . ?
C53_3 C54_3 H54_3 120.5 . . ?
C54A_3 C54_3 H54_3 120.5 . . ?
C58_3 C57_3 C56A_3 119.4(2) . . ?
C58_3 C57_3 H57_3 120.3 . . ?
C56A_3 C57_3 H57_3 120.3 . . ?
C54_3 C53_3 C52_3 118.5(2) . . ?
C54_3 C53_3 H53_3 120.8 . . ?
C52_3 C53_3 H53_3 120.8 . . ?
N51_3 C52_3 C53_3 124.3(2) . . ?
N51_3 C52_3 H52_3 117.8 . . ?
C53_3 C52_3 H52_3 117.8 . . ?
N60_3 C59_3 C58_3 123.8(2) . . ?
N60_3 C59_3 H59_3 118.1 . . ?
C58_3 C59_3 H59_3 118.1 . . ?
C57_3 C58_3 C59_3 118.4(2) . . ?
C57_3 C58_3 H58_3 120.8 . . ?
C59_3 C58_3 H58_3 120.8 . . ?
C2_3 C1_3 C6_3 120.8(2) . . ?
C2_3 C1_3 H1_3 119.6 . . ?
C6_3 C1_3 H1_3 119.6 . . ?
C1_3 C2_3 N1_3 121.5(2) . . ?
C1_3 C2_3 C3_3 119.9(2) . . ?
N1_3 C2_3 C3_3 118.6(2) . . ?
C4_3 C3_3 N2_3 121.6(2) . . ?
C4_3 C3_3 C2_3 119.9(2) . . ?
N2_3 C3_3 C2_3 118.4(2) . . ?
C19_3 N2_3 C3_3 120.7(2) . . ?
C19_3 N2_3 C30_3 118.2(2) . . ?
C3_3 N2_3 C30_3 114.1(2) . . ?
C7_3 N1_3 C2_3 120.5(2) . . ?
C7_3 N1_3 C18_3 118.7(2) . . ?
C2_3 N1_3 C18_3 117.5(3) . . ?
C20_3 C19_3 C24_3 116.6(3) . . ?
C20_3 C19_3 N2_3 121.9(3) . . ?
C24_3 C19_3 N2_3 121.5(3) . . ?
C26_3 C25_3 C30_3 120.8(3) . . ?
C26_3 C25_3 H25_3 119.6 . . ?
C30_3 C25_3 H25_3 119.6 . . ?
C25_3 C30_3 C29_3 120.0(3) . . ?
C25_3 C30_3 N2_3 121.1(2) . . ?
C29_3 C30_3 N2_3 118.8(2) . . ?
C8_3 C7_3 C12_3 118.4(4) . . ?
C8_3 C7_3 N1_3 119.9(3) . . ?
C12_3 C7_3 N1_3 121.7(4) . . ?
C23_3 C24_3 C19_3 121.0(3) . . ?
C23_3 C24_3 H24_3 119.5 . . ?
C19_3 C24_3 H24_3 119.5 . . ?
C17_3 C18_3 C13_3 119.2(3) . . ?
C17_3 C18_3 N1_3 122.5(3) . . ?
C13_3 C18_3 N1_3 118.2(3) . . ?
C19_3 C20_3 C21_3 121.4(3) . . ?
C19_3 C20_3 H20_3 119.3 . . ?
C21_3 C20_3 H20_3 119.3 . . ?
C7_3 C8_3 C9_3 122.0(4) . . ?
C7_3 C8_3 H8_3 119.0 . . ?
C9_3 C8_3 H8_3 119.0 . . ?
C14_3 C13_3 C18_3 118.8(4) . . ?
C14_3 C13_3 H13_3 120.6 . . ?
C18_3 C13_3 H13_3 120.6 . . ?
C18_3 C17_3 C16_3 121.1(3) . . ?
C18_3 C17_3 H17_3 119.5 . . ?
C16_3 C17_3 H17_3 119.5 . . ?
C12_3 C11_3 C10_3 119.3(6) . . ?
C12_3 C11_3 H11_3 120.4 . . ?
C10_3 C11_3 H11_3 120.4 . . ?
C11_3 C12_3 C7_3 123.3(6) . . ?
C11_3 C12_3 H12_3 118.4 . . ?
C7_3 C12_3 H12_3 118.4 . . ?
C15_3 C14_3 C13_3 121.2(3) . . ?
C15_3 C14_3 H14_3 119.4 . . ?
C13_3 C14_3 H14_3 119.4 . . ?
C25_3 C26_3 C27_3 119.8(3) . . ?
C25_3 C26_3 H26_3 120.1 . . ?
C27_3 C26_3 H26_3 120.1 . . ?
C22_3 C23_3 C24_3 121.1(3) . . ?
C22_3 C23_3 H23_3 119.4 . . ?
C24_3 C23_3 H23_3 119.4 . . ?
C11_3 C10_3 C9_3 119.4(4) . . ?
C11_3 C10_3 H10_3 120.3 . . ?
C9_3 C10_3 H10_3 120.3 . . ?
C22_3 C21_3 C20_3 120.7(3) . . ?
C22_3 C21_3 H21_3 119.7 . . ?
C20_3 C21_3 H21_3 119.7 . . ?
C10_3 C9_3 C8_3 117.0(5) . . ?
C10_3 C9_3 H9_3 121.5 . . ?
C8_3 C9_3 H9_3 121.5 . . ?
C28_3 C29_3 C30_3 118.9(3) . . ?
C28_3 C29_3 H29_3 120.6 . . ?
C30_3 C29_3 H29_3 120.6 . . ?
C21_3 C22_3 C23_3 119.1(3) . . ?
C21_3 C22_3 H22_3 120.5 . . ?
C23_3 C22_3 H22_3 120.5 . . ?
C14_3 C15_3 C16_3 120.7(4) . . ?
C14_3 C15_3 H15_3 119.6 . . ?
C16_3 C15_3 H15_3 119.6 . . ?
C26_3 C27_3 C28_3 119.8(3) . . ?
C26_3 C27_3 H27_3 120.1 . . ?
C28_3 C27_3 H27_3 120.1 . . ?
C29_3 C28_3 C27_3 120.6(3) . . ?
C29_3 C28_3 H28_3 119.7 . . ?
C27_3 C28_3 H28_3 119.7 . . ?
C15_3 C16_3 C17_3 118.9(4) . . ?
C15_3 C16_3 H16_3 120.6 . . ?
C17_3 C16_3 H16_3 120.6 . . ?
C56_4 N4_4 C6_4 116.34(18) . . ?
C55_4 N3_4 C5_4 116.08(18) . . ?
C52_4 N51_4 C51A_4 117.2(2) . . ?
N4_4 C56_4 C55_4 122.10(17) . . ?
N4_4 C56_4 C56A_4 118.10(18) . . ?
C55_4 C56_4 C56A_4 119.78(17) . . ?
C59_4 N60_4 C60A_4 117.51(19) . . ?
N3_4 C55_4 C56_4 122.04(17) . . ?
N3_4 C55_4 C54A_4 118.21(18) . . ?
C56_4 C55_4 C54A_4 119.73(17) . . ?
C54_4 C54A_4 C51A_4 118.03(19) . . ?
C54_4 C54A_4 C55_4 121.56(18) . . ?
C51A_4 C54A_4 C55_4 120.38(19) . . ?
C3_4 C4_4 C5_4 121.2(2) . . ?
C3_4 C4_4 H4_4 119.4 . . ?
C5_4 C4_4 H4_4 119.4 . . ?
N4_4 C6_4 C1_4 119.46(19) . . ?
N4_4 C6_4 C5_4 121.67(18) . . ?
C1_4 C6_4 C5_4 118.85(18) . . ?
N3_4 C5_4 C4_4 119.11(19) . . ?
N3_4 C5_4 C6_4 121.66(18) . . ?
C4_4 C5_4 C6_4 119.20(18) . . ?
C57_4 C56A_4 C60A_4 118.19(18) . . ?
C57_4 C56A_4 C56_4 121.68(19) . . ?
C60A_4 C56A_4 C56_4 120.11(18) . . ?
N51_4 C51A_4 C54A_4 123.0(2) . . ?
N51_4 C51A_4 C60A_4 117.46(19) . . ?
C54A_4 C51A_4 C60A_4 119.59(19) . . ?
N60_4 C60A_4 C56A_4 122.5(2) . . ?
N60_4 C60A_4 C51A_4 117.30(19) . . ?
C56A_4 C60A_4 C51A_4 120.22(18) . . ?
C53_4 C54_4 C54A_4 119.0(2) . . ?
C53_4 C54_4 H54_4 120.5 . . ?
C54A_4 C54_4 H54_4 120.5 . . ?
C58_4 C57_4 C56A_4 119.5(2) . . ?
C58_4 C57_4 H57_4 120.3 . . ?
C56A_4 C57_4 H57_4 120.3 . . ?
C54_4 C53_4 C52_4 118.2(2) . . ?
C54_4 C53_4 H53_4 120.9 . . ?
C52_4 C53_4 H53_4 120.9 . . ?
N51_4 C52_4 C53_4 124.6(2) . . ?
N51_4 C52_4 H52_4 117.7 . . ?
C53_4 C52_4 H52_4 117.7 . . ?
N60_4 C59_4 C58_4 123.8(2) . . ?
N60_4 C59_4 H59_4 118.1 . . ?
C58_4 C59_4 H59_4 118.1 . . ?
C57_4 C58_4 C59_4 118.5(2) . . ?
C57_4 C58_4 H58_4 120.7 . . ?
C59_4 C58_4 H58_4 120.7 . . ?
C2_4 C1_4 C6_4 121.2(2) . . ?
C2_4 C1_4 H1_4 119.4 . . ?
C6_4 C1_4 H1_4 119.4 . . ?
C1_4 C2_4 N1_4 120.0(2) . . ?
C1_4 C2_4 C3_4 120.02(19) . . ?
N1_4 C2_4 C3_4 119.93(18) . . ?
C4_4 C3_4 N2_4 120.87(19) . . ?
C4_4 C3_4 C2_4 119.48(19) . . ?
N2_4 C3_4 C2_4 119.65(18) . . ?
C3_4 N2_4 C30_4 118.68(17) . . ?
C3_4 N2_4 C19_4 116.85(18) . . ?
C30_4 N2_4 C19_4 119.34(18) . . ?
C7_4 N1_4 C2_4 118.54(19) . . ?
C7_4 N1_4 C18_4 119.10(19) . . ?
C2_4 N1_4 C18_4 117.16(18) . . ?
C20_4 C19_4 C24_4 119.2(2) . . ?
C20_4 C19_4 N2_4 120.65(18) . . ?
C24_4 C19_4 N2_4 120.1(2) . . ?
C26_4 C25_4 C30_4 119.7(3) . . ?
C26_4 C25_4 H25_4 120.1 . . ?
C30_4 C25_4 H25_4 120.1 . . ?
C29_4 C30_4 C25_4 118.6(2) . . ?
C29_4 C30_4 N2_4 119.3(2) . . ?
C25_4 C30_4 N2_4 122.0(2) . . ?
C8_4 C7_4 C12_4 119.5(2) . . ?
C8_4 C7_4 N1_4 121.6(2) . . ?
C12_4 C7_4 N1_4 118.9(2) . . ?
C23_4 C24_4 C19_4 119.6(2) . . ?
C23_4 C24_4 H24_4 120.2 . . ?
C19_4 C24_4 H24_4 120.2 . . ?
C17_4 C18_4 C13_4 119.6(3) . . ?
C17_4 C18_4 N1_4 120.0(2) . . ?
C13_4 C18_4 N1_4 120.4(3) . . ?
C19_4 C20_4 C21_4 120.1(2) . . ?
C19_4 C20_4 H20_4 120.0 . . ?
C21_4 C20_4 H20_4 120.0 . . ?
C7_4 C8_4 C9_4 119.8(2) . . ?
C7_4 C8_4 H8_4 120.1 . . ?
C9_4 C8_4 H8_4 120.1 . . ?
C14_4 C13_4 C18_4 118.9(4) . . ?
C14_4 C13_4 H13_4 120.5 . . ?
C18_4 C13_4 H13_4 120.5 . . ?
C18_4 C17_4 C16_4 121.2(3) . . ?
C18_4 C17_4 H17_4 119.4 . . ?
C16_4 C17_4 H17_4 119.4 . . ?
C10_4 C11_4 C12_4 121.0(2) . . ?
C10_4 C11_4 H11_4 119.5 . . ?
C12_4 C11_4 H11_4 119.5 . . ?
C11_4 C12_4 C7_4 119.6(3) . . ?
C11_4 C12_4 H12_4 120.2 . . ?
C7_4 C12_4 H12_4 120.2 . . ?
C15_4 C14_4 C13_4 120.8(4) . . ?
C15_4 C14_4 H14_4 119.6 . . ?
C13_4 C14_4 H14_4 119.6 . . ?
C27_4 C26_4 C25_4 121.3(3) . . ?
C27_4 C26_4 H26_4 119.3 . . ?
C25_4 C26_4 H26_4 119.3 . . ?
C22_4 C23_4 C24_4 121.2(2) . . ?
C22_4 C23_4 H23_4 119.4 . . ?
C24_4 C23_4 H23_4 119.4 . . ?
C9_4 C10_4 C11_4 119.5(3) . . ?
C9_4 C10_4 H10_4 120.2 . . ?
C11_4 C10_4 H10_4 120.2 . . ?
C22_4 C21_4 C20_4 120.5(3) . . ?
C22_4 C21_4 H21_4 119.8 . . ?
C20_4 C21_4 H21_4 119.8 . . ?
C10_4 C9_4 C8_4 120.4(3) . . ?
C10_4 C9_4 H9_4 119.8 . . ?
C8_4 C9_4 H9_4 119.8 . . ?
C28_4 C29_4 C30_4 120.2(3) . . ?
C28_4 C29_4 H29_4 119.9 . . ?
C30_4 C29_4 H29_4 119.9 . . ?
C23_4 C22_4 C21_4 119.4(2) . . ?
C23_4 C22_4 H22_4 120.3 . . ?
C21_4 C22_4 H22_4 120.3 . . ?
C16_4 C15_4 C14_4 120.2(3) . . ?
C16_4 C15_4 H15_4 119.9 . . ?
C14_4 C15_4 H15_4 119.9 . . ?
C26_4 C27_4 C28_4 119.0(3) . . ?
C26_4 C27_4 H27_4 120.5 . . ?
C28_4 C27_4 H27_4 120.5 . . ?
C29_4 C28_4 C27_4 121.1(3) . . ?
C29_4 C28_4 H28_4 119.5 . . ?
C27_4 C28_4 H28_4 119.5 . . ?
C15_4 C16_4 C17_4 119.4(4) . . ?
C15_4 C16_4 H16_4 120.3 . . ?
C17_4 C16_4 H16_4 120.3 . . ?
Cl1_11 C1_11 Cl3_11 110.25(15) . . ?
Cl1_11 C1_11 Cl2_11 109.19(15) . . ?
Cl3_11 C1_11 Cl2_11 110.80(17) . . ?
Cl1_11 C1_11 H1_11 108.9 . . ?
Cl3_11 C1_11 H1_11 108.9 . . ?
Cl2_11 C1_11 H1_11 108.9 . . ?
Cl2_12 C1_12 Cl1_12 111.21(18) . . ?
Cl2_12 C1_12 Cl3_12 110.22(15) . . ?
Cl1_12 C1_12 Cl3_12 109.01(16) . . ?
Cl2_12 C1_12 H1_12 108.8 . . ?
Cl1_12 C1_12 H1_12 108.8 . . ?
Cl3_12 C1_12 H1_12 108.8 . . ?
Cl3_13 C1_13 Cl2_13 110.60(19) . . ?
Cl3_13 C1_13 Cl1_13 107.65(18) . . ?
Cl2_13 C1_13 Cl1_13 110.3(2) . . ?
Cl3_13 C1_13 H1_13 109.4 . . ?
Cl2_13 C1_13 H1_13 109.4 . . ?
Cl1_13 C1_13 H1_13 109.4 . . ?
Cl1A_14 C1A_14 Cl2A_14 109.59(19) . . ?
Cl1A_14 C1A_14 Cl3A_14 110.40(18) . . ?
Cl2A_14 C1A_14 Cl3A_14 109.06(18) . . ?
Cl1A_14 C1A_14 H1A_14 109.3 . . ?
Cl2A_14 C1A_14 H1A_14 109.3 . . ?
Cl3A_14 C1A_14 H1A_14 109.3 . . ?
Cl1B_14 C1B_14 Cl3B_14 109.7(9) . . ?
Cl1B_14 C1B_14 Cl2B_14 110.0(9) . . ?
Cl3B_14 C1B_14 Cl2B_14 110.7(9) . . ?
Cl1B_14 C1B_14 H1B_14 108.8 . . ?
Cl3B_14 C1B_14 H1B_14 108.8 . . ?
Cl2B_14 C1B_14 H1B_14 108.8 . . ?

loop_
_geom_bond_atom_site_label_1
_geom_bond_atom_site_label_2
_geom_bond_distance
_geom_bond_site_symmetry_2
_geom_bond_publ_flag
N4_1 C56_1 1.336(2) . ?
N4_1 C6_1 1.347(2) . ?
N3_1 C55_1 1.330(3) . ?
N3_1 C5_1 1.359(2) . ?
N51_1 C52_1 1.315(3) . ?
N51_1 C51A_1 1.359(3) . ?
C56_1 C55_1 1.430(3) . ?
C56_1 C56A_1 1.455(3) . ?
N60_1 C59_1 1.319(3) . ?
N60_1 C60A_1 1.358(3) . ?
C55_1 C54A_1 1.461(3) . ?
C54A_1 C54_1 1.401(3) . ?
C54A_1 C51A_1 1.407(3) . ?
C4_1 C3_1 1.371(3) . ?
C4_1 C5_1 1.407(3) . ?
C4_1 H4_1 0.9500 . ?
C6_1 C1_1 1.418(3) . ?
C6_1 C5_1 1.427(3) . ?
C56A_1 C60A_1 1.402(3) . ?
C56A_1 C57_1 1.406(3) . ?
C51A_1 C60A_1 1.460(3) . ?
C54_1 C53_1 1.382(3) . ?
C54_1 H54_1 0.9500 . ?
C57_1 C58_1 1.368(3) . ?
C57_1 H57_1 0.9500 . ?
C53_1 C52_1 1.385(4) . ?
C53_1 H53_1 0.9500 . ?
C52_1 H52_1 0.9500 . ?
C59_1 C58_1 1.394(4) . ?
C59_1 H59_1 0.9500 . ?
C58_1 H58_1 0.9500 . ?
C1_1 C2_1 1.371(3) . ?
C1_1 H1_1 0.9500 . ?
C2_1 N1_1 1.424(2) . ?
C2_1 C3_1 1.436(3) . ?
C3_1 N2_1 1.423(2) . ?
N2_1 C30_1 1.426(3) . ?
N2_1 C19_1 1.430(3) . ?
N1_1 C18_1 1.415(3) . ?
N1_1 C7_1 1.420(3) . ?
C19_1 C20_1 1.372(4) . ?
C19_1 C24_1 1.396(3) . ?
C25_1 C30_1 1.393(3) . ?
C25_1 C26_1 1.400(4) . ?
C25_1 H25_1 0.9500 . ?
C30_1 C29_1 1.371(4) . ?
C7_1 C8_1 1.391(3) . ?
C7_1 C12_1 1.398(3) . ?
C24_1 C23_1 1.395(4) . ?
C24_1 H24_1 0.9500 . ?
C18_1 C13_1 1.390(3) . ?
C18_1 C17_1 1.391(4) . ?
C20_1 C21_1 1.387(4) . ?
C20_1 H20_1 0.9500 . ?
C8_1 C9_1 1.386(3) . ?
C8_1 H8_1 0.9500 . ?
C13_1 C14_1 1.395(4) . ?
C13_1 H13_1 0.9500 . ?
C17_1 C16_1 1.380(4) . ?
C17_1 H17_1 0.9500 . ?
C11_1 C10_1 1.370(4) . ?
C11_1 C12_1 1.384(4) . ?
C11_1 H11_1 0.9500 . ?
C12_1 H12_1 0.9500 . ?
C14_1 C15_1 1.359(5) . ?
C14_1 H14_1 0.9500 . ?
C26_1 C27_1 1.351(5) . ?
C26_1 H26_1 0.9500 . ?
C23_1 C22_1 1.368(4) . ?
C23_1 H23_1 0.9500 . ?
C10_1 C9_1 1.384(4) . ?
C10_1 H10_1 0.9500 . ?
C21_1 C22_1 1.386(4) . ?
C21_1 H21_1 0.9500 . ?
C9_1 H9_1 0.9500 . ?
C29_1 C28_1 1.384(3) . ?
C29_1 H29_1 0.9500 . ?
C22_1 H22_1 0.9500 . ?
C15_1 C16_1 1.384(5) . ?
C15_1 H15_1 0.9500 . ?
C27_1 C28_1 1.374(4) . ?
C27_1 H27_1 0.9500 . ?
C28_1 H28_1 0.9500 . ?
C16_1 H16_1 0.9500 . ?
N4_2 C56_2 1.334(3) . ?
N4_2 C6_2 1.346(3) . ?
N3_2 C55_2 1.330(3) . ?
N3_2 C5_2 1.358(3) . ?
N51_2 C52_2 1.320(4) . ?
N51_2 C51A_2 1.350(3) . ?
C56_2 C55_2 1.415(4) . ?
C56_2 C56A_2 1.471(3) . ?
N60_2 C59_2 1.312(5) . ?
N60_2 C60A_2 1.361(4) . ?
C55_2 C54A_2 1.465(3) . ?
C54A_2 C54_2 1.386(4) . ?
C54A_2 C51A_2 1.403(4) . ?
C4_2 C3_2 1.380(3) . ?
C4_2 C5_2 1.406(3) . ?
C4_2 H4_2 0.9500 . ?
C6_2 C1_2 1.416(3) . ?
C6_2 C5_2 1.427(3) . ?
C56A_2 C57_2 1.376(4) . ?
C56A_2 C60A_2 1.411(3) . ?
C51A_2 C60A_2 1.461(4) . ?
C54_2 C53_2 1.374(3) . ?
C54_2 H54_2 0.9500 . ?
C57_2 C58_2 1.388(4) . ?
C57_2 H57_2 0.9500 . ?
C53_2 C52_2 1.374(5) . ?
C53_2 H53_2 0.9500 . ?
C52_2 H52_2 0.9500 . ?
C59_2 C58_2 1.394(4) . ?
C59_2 H59_2 0.9500 . ?
C58_2 H58_2 0.9500 . ?
C1_2 C2_2 1.368(3) . ?
C1_2 H1_2 0.9500 . ?
C2_2 N1_2 1.417(3) . ?
C2_2 C3_2 1.455(3) . ?
C3_2 N2_2 1.404(3) . ?
N2_2 C19_2 1.426(4) . ?
N2_2 C30_2 1.429(3) . ?
N1_2 C18_2 1.420(3) . ?
N1_2 C7_2 1.426(3) . ?
C19_2 C20_2 1.380(4) . ?
C19_2 C24_2 1.388(5) . ?
C25_2 C30_2 1.386(4) . ?
C25_2 C26_2 1.399(4) . ?
C25_2 H25_2 0.9500 . ?
C30_2 C29_2 1.398(3) . ?
C7_2 C8_2 1.388(4) . ?
C7_2 C12_2 1.392(4) . ?
C24_2 C23_2 1.397(7) . ?
C24_2 H24_2 0.9500 . ?
C18_2 C17_2 1.379(4) . ?
C18_2 C13_2 1.399(3) . ?
C20_2 C21_2 1.373(4) . ?
C20_2 H20_2 0.9500 . ?
C8_2 C9_2 1.388(4) . ?
C8_2 H8_2 0.9500 . ?
C13_2 C14_2 1.375(4) . ?
C13_2 H13_2 0.9500 . ?
C17_2 C16_2 1.389(4) . ?
C17_2 H17_2 0.9500 . ?
C11_2 C10_2 1.368(5) . ?
C11_2 C12_2 1.396(4) . ?
C11_2 H11_2 0.9500 . ?
C12_2 H12_2 0.9500 . ?
C14_2 C15_2 1.360(5) . ?
C14_2 H14_2 0.9500 . ?
C26_2 C27_2 1.395(4) . ?
C26_2 H26_2 0.9500 . ?
C23_2 C22_2 1.374(8) . ?
C23_2 H23_2 0.9500 . ?
C10_2 C9_2 1.379(4) . ?
C10_2 H10_2 0.9500 . ?
C21_2 C22_2 1.352(6) . ?
C21_2 H21_2 0.9500 . ?
C9_2 H9_2 0.9500 . ?
C29_2 C28_2 1.374(4) . ?
C29_2 H29_2 0.9500 . ?
C22_2 H22_2 0.9500 . ?
C15_2 C16_2 1.386(4) . ?
C15_2 H15_2 0.9500 . ?
C27_2 C28_2 1.368(5) . ?
C27_2 H27_2 0.9500 . ?
C28_2 H28_2 0.9500 . ?
C16_2 H16_2 0.9500 . ?
N4_3 C56_3 1.333(3) . ?
N4_3 C6_3 1.355(3) . ?
N3_3 C55_3 1.338(3) . ?
N3_3 C5_3 1.355(3) . ?
N51_3 C52_3 1.329(3) . ?
N51_3 C51A_3 1.356(3) . ?
C56_3 C55_3 1.425(3) . ?
C56_3 C56A_3 1.460(3) . ?
N60_3 C59_3 1.325(3) . ?
N60_3 C60A_3 1.350(3) . ?
C55_3 C54A_3 1.458(3) . ?
C54A_3 C51A_3 1.397(3) . ?
C54A_3 C54_3 1.400(3) . ?
C4_3 C3_3 1.372(3) . ?
C4_3 C5_3 1.408(3) . ?
C4_3 H4_3 0.9500 . ?
C6_3 C1_3 1.411(3) . ?
C6_3 C5_3 1.425(3) . ?
C56A_3 C57_3 1.398(3) . ?
C56A_3 C60A_3 1.408(3) . ?
C51A_3 C60A_3 1.468(3) . ?
C54_3 C53_3 1.369(3) . ?
C54_3 H54_3 0.9500 . ?
C57_3 C58_3 1.370(3) . ?
C57_3 H57_3 0.9500 . ?
C53_3 C52_3 1.393(3) . ?
C53_3 H53_3 0.9500 . ?
C52_3 H52_3 0.9500 . ?
C59_3 C58_3 1.399(3) . ?
C59_3 H59_3 0.9500 . ?
C58_3 H58_3 0.9500 . ?
C1_3 C2_3 1.370(3) . ?
C1_3 H1_3 0.9500 . ?
C2_3 N1_3 1.418(3) . ?
C2_3 C3_3 1.433(3) . ?
C3_3 N2_3 1.418(3) . ?
N2_3 C19_3 1.408(3) . ?
N2_3 C30_3 1.423(3) . ?
N1_3 C7_3 1.403(4) . ?
N1_3 C18_3 1.431(4) . ?
C19_3 C20_3 1.384(4) . ?
C19_3 C24_3 1.396(4) . ?
C25_3 C26_3 1.374(4) . ?
C25_3 C30_3 1.374(4) . ?
C25_3 H25_3 0.9500 . ?
C30_3 C29_3 1.405(3) . ?
C7_3 C8_3 1.352(5) . ?
C7_3 C12_3 1.361(5) . ?
C24_3 C23_3 1.384(4) . ?
C24_3 H24_3 0.9500 . ?
C18_3 C17_3 1.381(5) . ?
C18_3 C13_3 1.407(4) . ?
C20_3 C21_3 1.394(5) . ?
C20_3 H20_3 0.9500 . ?
C8_3 C9_3 1.409(5) . ?
C8_3 H8_3 0.9500 . ?
C13_3 C14_3 1.394(5) . ?
C13_3 H13_3 0.9500 . ?
C17_3 C16_3 1.393(6) . ?
C17_3 H17_3 0.9500 . ?
C11_3 C12_3 1.340(7) . ?
C11_3 C10_3 1.388(9) . ?
C11_3 H11_3 0.9500 . ?
C12_3 H12_3 0.9500 . ?
C14_3 C15_3 1.355(6) . ?
C14_3 H14_3 0.9500 . ?
C26_3 C27_3 1.380(4) . ?
C26_3 H26_3 0.9500 . ?
C23_3 C22_3 1.363(5) . ?
C23_3 H23_3 0.9500 . ?
C10_3 C9_3 1.411(7) . ?
C10_3 H10_3 0.9500 . ?
C21_3 C22_3 1.355(5) . ?
C21_3 H21_3 0.9500 . ?
C9_3 H9_3 0.9500 . ?
C29_3 C28_3 1.376(4) . ?
C29_3 H29_3 0.9500 . ?
C22_3 H22_3 0.9500 . ?
C15_3 C16_3 1.388(6) . ?
C15_3 H15_3 0.9500 . ?
C27_3 C28_3 1.394(5) . ?
C27_3 H27_3 0.9500 . ?
C28_3 H28_3 0.9500 . ?
C16_3 H16_3 0.9500 . ?
N4_4 C56_4 1.335(3) . ?
N4_4 C6_4 1.348(3) . ?
N3_4 C55_4 1.335(2) . ?
N3_4 C5_4 1.356(3) . ?
N51_4 C52_4 1.325(3) . ?
N51_4 C51A_4 1.342(3) . ?
C56_4 C55_4 1.426(3) . ?
C56_4 C56A_4 1.456(3) . ?
N60_4 C59_4 1.335(3) . ?
N60_4 C60A_4 1.351(3) . ?
C55_4 C54A_4 1.457(3) . ?
C54A_4 C54_4 1.403(3) . ?
C54A_4 C51A_4 1.403(3) . ?
C4_4 C3_4 1.375(3) . ?
C4_4 C5_4 1.414(3) . ?
C4_4 H4_4 0.9500 . ?
C6_4 C1_4 1.420(3) . ?
C6_4 C5_4 1.424(3) . ?
C56A_4 C57_4 1.399(3) . ?
C56A_4 C60A_4 1.402(3) . ?
C51A_4 C60A_4 1.473(3) . ?
C54_4 C53_4 1.372(3) . ?
C54_4 H54_4 0.9500 . ?
C57_4 C58_4 1.368(3) . ?
C57_4 H57_4 0.9500 . ?
C53_4 C52_4 1.392(3) . ?
C53_4 H53_4 0.9500 . ?
C52_4 H52_4 0.9500 . ?
C59_4 C58_4 1.393(3) . ?
C59_4 H59_4 0.9500 . ?
C58_4 H58_4 0.9500 . ?
C1_4 C2_4 1.367(3) . ?
C1_4 H1_4 0.9500 . ?
C2_4 N1_4 1.425(3) . ?
C2_4 C3_4 1.438(3) . ?
C3_4 N2_4 1.419(3) . ?
N2_4 C30_4 1.421(3) . ?
N2_4 C19_4 1.430(3) . ?
N1_4 C7_4 1.417(3) . ?
N1_4 C18_4 1.427(3) . ?
C19_4 C20_4 1.384(3) . ?
C19_4 C24_4 1.396(3) . ?
C25_4 C26_4 1.386(4) . ?
C25_4 C30_4 1.404(4) . ?
C25_4 H25_4 0.9500 . ?
C30_4 C29_4 1.396(4) . ?
C7_4 C8_4 1.372(4) . ?
C7_4 C12_4 1.398(3) . ?
C24_4 C23_4 1.381(4) . ?
C24_4 H24_4 0.9500 . ?
C18_4 C17_4 1.382(4) . ?
C18_4 C13_4 1.396(4) . ?
C20_4 C21_4 1.386(3) . ?
C20_4 H20_4 0.9500 . ?
C8_4 C9_4 1.398(4) . ?
C8_4 H8_4 0.9500 . ?
C13_4 C14_4 1.392(5) . ?
C13_4 H13_4 0.9500 . ?
C17_4 C16_4 1.390(4) . ?
C17_4 H17_4 0.9500 . ?
C11_4 C10_4 1.372(4) . ?
C11_4 C12_4 1.378(4) . ?
C11_4 H11_4 0.9500 . ?
C12_4 H12_4 0.9500 . ?
C14_4 C15_4 1.390(7) . ?
C14_4 H14_4 0.9500 . ?
C26_4 C27_4 1.368(5) . ?
C26_4 H26_4 0.9500 . ?
C23_4 C22_4 1.366(4) . ?
C23_4 H23_4 0.9500 . ?
C10_4 C9_4 1.371(4) . ?
C10_4 H10_4 0.9500 . ?
C21_4 C22_4 1.381(4) . ?
C21_4 H21_4 0.9500 . ?
C9_4 H9_4 0.9500 . ?
C29_4 C28_4 1.376(4) . ?
C29_4 H29_4 0.9500 . ?
C22_4 H22_4 0.9500 . ?
C15_4 C16_4 1.369(5) . ?
C15_4 H15_4 0.9500 . ?
C27_4 C28_4 1.387(5) . ?
C27_4 H27_4 0.9500 . ?
C28_4 H28_4 0.9500 . ?
C16_4 H16_4 0.9500 . ?
C1_11 Cl1_11 1.758(3) . ?
C1_11 Cl3_11 1.761(3) . ?
C1_11 Cl2_11 1.768(3) . ?
C1_11 H1_11 1.0000 . ?
C1_12 Cl2_12 1.754(4) . ?
C1_12 Cl1_12 1.763(3) . ?
C1_12 Cl3_12 1.768(3) . ?
C1_12 H1_12 1.0000 . ?
C1_13 Cl3_13 1.752(4) . ?
C1_13 Cl2_13 1.754(3) . ?
C1_13 Cl1_13 1.771(4) . ?
C1_13 H1_13 1.0000 . ?
C1A_14 Cl1A_14 1.751(4) . ?
C1A_14 Cl2A_14 1.758(3) . ?
C1A_14 Cl3A_14 1.764(4) . ?
C1A_14 H1A_14 1.0000 . ?
C1B_14 Cl1B_14 1.750(10) . ?
C1B_14 Cl3B_14 1.759(10) . ?
C1B_14 Cl2B_14 1.764(10) . ?
C1B_14 H1B_14 1.0000 . ?

loop_
_geom_torsion_atom_site_label_1
_geom_torsion_atom_site_label_2
_geom_torsion_atom_site_label_3
_geom_torsion_atom_site_label_4
_geom_torsion
_geom_torsion_site_symmetry_1
_geom_torsion_site_symmetry_2
_geom_torsion_site_symmetry_3
_geom_torsion_site_symmetry_4
_geom_torsion_publ_flag
C6_1 N4_1 C56_1 C55_1 -1.0(3) . . . . ?
C6_1 N4_1 C56_1 C56A_1 -179.52(18) . . . . ?
C5_1 N3_1 C55_1 C56_1 -3.8(3) . . . . ?
C5_1 N3_1 C55_1 C54A_1 175.25(18) . . . . ?
N4_1 C56_1 C55_1 N3_1 5.9(3) . . . . ?
C56A_1 C56_1 C55_1 N3_1 -175.59(19) . . . . ?
N4_1 C56_1 C55_1 C54A_1 -173.14(18) . . . . ?
C56A_1 C56_1 C55_1 C54A_1 5.3(3) . . . . ?
N3_1 C55_1 C54A_1 C54_1 -1.8(3) . . . . ?
C56_1 C55_1 C54A_1 C54_1 177.3(2) . . . . ?
N3_1 C55_1 C54A_1 C51A_1 178.89(19) . . . . ?
C56_1 C55_1 C54A_1 C51A_1 -2.0(3) . . . . ?
C56_1 N4_1 C6_1 C1_1 173.70(19) . . . . ?
C56_1 N4_1 C6_1 C5_1 -5.3(3) . . . . ?
C55_1 N3_1 C5_1 C4_1 -178.71(19) . . . . ?
C55_1 N3_1 C5_1 C6_1 -2.5(3) . . . . ?
C3_1 C4_1 C5_1 N3_1 171.54(19) . . . . ?
C3_1 C4_1 C5_1 C6_1 -4.8(3) . . . . ?
N4_1 C6_1 C5_1 N3_1 7.4(3) . . . . ?
C1_1 C6_1 C5_1 N3_1 -171.59(19) . . . . ?
N4_1 C6_1 C5_1 C4_1 -176.30(19) . . . . ?
C1_1 C6_1 C5_1 C4_1 4.7(3) . . . . ?
N4_1 C56_1 C56A_1 C60A_1 173.72(19) . . . . ?
C55_1 C56_1 C56A_1 C60A_1 -4.8(3) . . . . ?
N4_1 C56_1 C56A_1 C57_1 -5.8(3) . . . . ?
C55_1 C56_1 C56A_1 C57_1 175.7(2) . . . . ?
C52_1 N51_1 C51A_1 C54A_1 0.0(3) . . . . ?
C52_1 N51_1 C51A_1 C60A_1 -179.3(2) . . . . ?
C54_1 C54A_1 C51A_1 N51_1 -0.5(3) . . . . ?
C55_1 C54A_1 C51A_1 N51_1 178.79(19) . . . . ?
C54_1 C54A_1 C51A_1 C60A_1 178.8(2) . . . . ?
C55_1 C54A_1 C51A_1 C60A_1 -1.9(3) . . . . ?
C59_1 N60_1 C60A_1 C56A_1 -0.6(3) . . . . ?
C59_1 N60_1 C60A_1 C51A_1 179.5(2) . . . . ?
C57_1 C56A_1 C60A_1 N60_1 0.6(3) . . . . ?
C56_1 C56A_1 C60A_1 N60_1 -179.0(2) . . . . ?
C57_1 C56A_1 C60A_1 C51A_1 -179.6(2) . . . . ?
C56_1 C56A_1 C60A_1 C51A_1 0.9(3) . . . . ?
N51_1 C51A_1 C60A_1 N60_1 1.7(3) . . . . ?
C54A_1 C51A_1 C60A_1 N60_1 -177.7(2) . . . . ?
N51_1 C51A_1 C60A_1 C56A_1 -178.2(2) . . . . ?
C54A_1 C51A_1 C60A_1 C56A_1 2.5(3) . . . . ?
C51A_1 C54A_1 C54_1 C53_1 0.7(3) . . . . ?
C55_1 C54A_1 C54_1 C53_1 -178.6(2) . . . . ?
C60A_1 C56A_1 C57_1 C58_1 0.1(4) . . . . ?
C56_1 C56A_1 C57_1 C58_1 179.7(2) . . . . ?
C54A_1 C54_1 C53_1 C52_1 -0.4(4) . . . . ?
C51A_1 N51_1 C52_1 C53_1 0.3(4) . . . . ?
C54_1 C53_1 C52_1 N51_1 -0.2(4) . . . . ?
C60A_1 N60_1 C59_1 C58_1 0.0(4) . . . . ?
C56A_1 C57_1 C58_1 C59_1 -0.7(4) . . . . ?
N60_1 C59_1 C58_1 C57_1 0.7(5) . . . . ?
N4_1 C6_1 C1_1 C2_1 -179.7(2) . . . . ?
C5_1 C6_1 C1_1 C2_1 -0.6(3) . . . . ?
C6_1 C1_1 C2_1 N1_1 175.70(19) . . . . ?
C6_1 C1_1 C2_1 C3_1 -3.4(3) . . . . ?
C5_1 C4_1 C3_1 N2_1 -178.24(19) . . . . ?
C5_1 C4_1 C3_1 C2_1 0.8(3) . . . . ?
C1_1 C2_1 C3_1 C4_1 3.4(3) . . . . ?
N1_1 C2_1 C3_1 C4_1 -175.74(19) . . . . ?
C1_1 C2_1 C3_1 N2_1 -177.62(19) . . . . ?
N1_1 C2_1 C3_1 N2_1 3.3(3) . . . . ?
C4_1 C3_1 N2_1 C30_1 -36.9(3) . . . . ?
C2_1 C3_1 N2_1 C30_1 144.1(2) . . . . ?
C4_1 C3_1 N2_1 C19_1 109.9(2) . . . . ?
C2_1 C3_1 N2_1 C19_1 -69.1(3) . . . . ?
C1_1 C2_1 N1_1 C18_1 -38.2(3) . . . . ?
C3_1 C2_1 N1_1 C18_1 140.9(2) . . . . ?
C1_1 C2_1 N1_1 C7_1 119.1(2) . . . . ?
C3_1 C2_1 N1_1 C7_1 -61.8(3) . . . . ?
C3_1 N2_1 C19_1 C20_1 -28.5(3) . . . . ?
C30_1 N2_1 C19_1 C20_1 118.0(2) . . . . ?
C3_1 N2_1 C19_1 C24_1 155.3(2) . . . . ?
C30_1 N2_1 C19_1 C24_1 -58.2(3) . . . . ?
C26_1 C25_1 C30_1 C29_1 0.2(3) . . . . ?
C26_1 C25_1 C30_1 N2_1 -179.0(2) . . . . ?
C3_1 N2_1 C30_1 C29_1 -73.5(2) . . . . ?
C19_1 N2_1 C30_1 C29_1 139.4(2) . . . . ?
C3_1 N2_1 C30_1 C25_1 105.6(2) . . . . ?
C19_1 N2_1 C30_1 C25_1 -41.5(3) . . . . ?
C18_1 N1_1 C7_1 C8_1 123.5(2) . . . . ?
C2_1 N1_1 C7_1 C8_1 -33.6(3) . . . . ?
C18_1 N1_1 C7_1 C12_1 -55.1(3) . . . . ?
C2_1 N1_1 C7_1 C12_1 147.8(2) . . . . ?
C20_1 C19_1 C24_1 C23_1 -1.1(4) . . . . ?
N2_1 C19_1 C24_1 C23_1 175.3(2) . . . . ?
C7_1 N1_1 C18_1 C13_1 -19.6(3) . . . . ?
C2_1 N1_1 C18_1 C13_1 137.5(2) . . . . ?
C7_1 N1_1 C18_1 C17_1 159.1(2) . . . . ?
C2_1 N1_1 C18_1 C17_1 -43.7(3) . . . . ?
C24_1 C19_1 C20_1 C21_1 1.3(4) . . . . ?
N2_1 C19_1 C20_1 C21_1 -174.9(3) . . . . ?
C12_1 C7_1 C8_1 C9_1 0.8(3) . . . . ?
N1_1 C7_1 C8_1 C9_1 -177.8(2) . . . . ?
C17_1 C18_1 C13_1 C14_1 -0.4(4) . . . . ?
N1_1 C18_1 C13_1 C14_1 178.3(2) . . . . ?
C13_1 C18_1 C17_1 C16_1 -1.2(4) . . . . ?
N1_1 C18_1 C17_1 C16_1 -179.9(2) . . . . ?
C10_1 C11_1 C12_1 C7_1 1.1(4) . . . . ?
C8_1 C7_1 C12_1 C11_1 -1.6(3) . . . . ?
N1_1 C7_1 C12_1 C11_1 177.0(2) . . . . ?
C18_1 C13_1 C14_1 C15_1 1.6(4) . . . . ?
C30_1 C25_1 C26_1 C27_1 -1.2(4) . . . . ?
C19_1 C24_1 C23_1 C22_1 -0.6(4) . . . . ?
C12_1 C11_1 C10_1 C9_1 0.2(4) . . . . ?
C19_1 C20_1 C21_1 C22_1 0.2(5) . . . . ?
C11_1 C10_1 C9_1 C8_1 -1.0(4) . . . . ?
C7_1 C8_1 C9_1 C10_1 0.5(4) . . . . ?
C25_1 C30_1 C29_1 C28_1 0.8(3) . . . . ?
N2_1 C30_1 C29_1 C28_1 -180.0(2) . . . . ?
C24_1 C23_1 C22_1 C21_1 2.0(5) . . . . ?
C20_1 C21_1 C22_1 C23_1 -1.8(5) . . . . ?
C13_1 C14_1 C15_1 C16_1 -1.1(5) . . . . ?
C25_1 C26_1 C27_1 C28_1 1.1(4) . . . . ?
C26_1 C27_1 C28_1 C29_1 0.0(4) . . . . ?
C30_1 C29_1 C28_1 C27_1 -1.0(4) . . . . ?
C14_1 C15_1 C16_1 C17_1 -0.6(4) . . . . ?
C18_1 C17_1 C16_1 C15_1 1.7(4) . . . . ?
C6_2 N4_2 C56_2 C55_2 2.5(3) . . . . ?
C6_2 N4_2 C56_2 C56A_2 -176.4(2) . . . . ?
C5_2 N3_2 C55_2 C56_2 1.2(3) . . . . ?
C5_2 N3_2 C55_2 C54A_2 179.8(2) . . . . ?
N4_2 C56_2 C55_2 N3_2 -4.7(4) . . . . ?
C56A_2 C56_2 C55_2 N3_2 174.2(2) . . . . ?
N4_2 C56_2 C55_2 C54A_2 176.8(2) . . . . ?
C56A_2 C56_2 C55_2 C54A_2 -4.3(3) . . . . ?
N3_2 C55_2 C54A_2 C54_2 5.9(3) . . . . ?
C56_2 C55_2 C54A_2 C54_2 -175.5(2) . . . . ?
N3_2 C55_2 C54A_2 C51A_2 -173.4(2) . . . . ?
C56_2 C55_2 C54A_2 C51A_2 5.2(3) . . . . ?
C56_2 N4_2 C6_2 C1_2 179.9(2) . . . . ?
C56_2 N4_2 C6_2 C5_2 2.5(3) . . . . ?
C55_2 N3_2 C5_2 C4_2 -175.9(2) . . . . ?
C55_2 N3_2 C5_2 C6_2 3.9(3) . . . . ?
C3_2 C4_2 C5_2 N3_2 -179.3(2) . . . . ?
C3_2 C4_2 C5_2 C6_2 0.9(4) . . . . ?
N4_2 C6_2 C5_2 N3_2 -6.0(3) . . . . ?
C1_2 C6_2 C5_2 N3_2 176.5(2) . . . . ?
N4_2 C6_2 C5_2 C4_2 173.7(2) . . . . ?
C1_2 C6_2 C5_2 C4_2 -3.7(3) . . . . ?
N4_2 C56_2 C56A_2 C57_2 0.1(4) . . . . ?
C55_2 C56_2 C56A_2 C57_2 -178.9(3) . . . . ?
N4_2 C56_2 C56A_2 C60A_2 179.4(2) . . . . ?
C55_2 C56_2 C56A_2 C60A_2 0.4(4) . . . . ?
C52_2 N51_2 C51A_2 C54A_2 1.5(4) . . . . ?
C52_2 N51_2 C51A_2 C60A_2 -178.7(2) . . . . ?
C54_2 C54A_2 C51A_2 N51_2 -1.6(3) . . . . ?
C55_2 C54A_2 C51A_2 N51_2 177.7(2) . . . . ?
C54_2 C54A_2 C51A_2 C60A_2 178.5(2) . . . . ?
C55_2 C54A_2 C51A_2 C60A_2 -2.2(3) . . . . ?
C59_2 N60_2 C60A_2 C56A_2 -1.5(4) . . . . ?
C59_2 N60_2 C60A_2 C51A_2 178.6(3) . . . . ?
C57_2 C56A_2 C60A_2 N60_2 2.0(4) . . . . ?
C56_2 C56A_2 C60A_2 N60_2 -177.4(2) . . . . ?
C57_2 C56A_2 C60A_2 C51A_2 -178.1(3) . . . . ?
C56_2 C56A_2 C60A_2 C51A_2 2.6(4) . . . . ?
N51_2 C51A_2 C60A_2 N60_2 -1.6(3) . . . . ?
C54A_2 C51A_2 C60A_2 N60_2 178.3(2) . . . . ?
N51_2 C51A_2 C60A_2 C56A_2 178.5(2) . . . . ?
C54A_2 C51A_2 C60A_2 C56A_2 -1.7(4) . . . . ?
C51A_2 C54A_2 C54_2 C53_2 0.5(4) . . . . ?
C55_2 C54A_2 C54_2 C53_2 -178.8(2) . . . . ?
C60A_2 C56A_2 C57_2 C58_2 -1.6(5) . . . . ?
C56_2 C56A_2 C57_2 C58_2 177.8(3) . . . . ?
C54A_2 C54_2 C53_2 C52_2 0.7(4) . . . . ?
C51A_2 N51_2 C52_2 C53_2 -0.2(4) . . . . ?
C54_2 C53_2 C52_2 N51_2 -0.9(5) . . . . ?
C60A_2 N60_2 C59_2 C58_2 0.6(6) . . . . ?
C56A_2 C57_2 C58_2 C59_2 0.7(6) . . . . ?
N60_2 C59_2 C58_2 C57_2 -0.3(7) . . . . ?
N4_2 C6_2 C1_2 C2_2 -173.6(2) . . . . ?
C5_2 C6_2 C1_2 C2_2 3.9(3) . . . . ?
C6_2 C1_2 C2_2 N1_2 177.8(2) . . . . ?
C6_2 C1_2 C2_2 C3_2 -1.1(4) . . . . ?
C5_2 C4_2 C3_2 N2_2 -175.0(2) . . . . ?
C5_2 C4_2 C3_2 C2_2 1.9(4) . . . . ?
C1_2 C2_2 C3_2 C4_2 -1.8(4) . . . . ?
N1_2 C2_2 C3_2 C4_2 179.3(2) . . . . ?
C1_2 C2_2 C3_2 N2_2 175.1(2) . . . . ?
N1_2 C2_2 C3_2 N2_2 -3.9(4) . . . . ?
C4_2 C3_2 N2_2 C19_2 35.3(3) . . . . ?
C2_2 C3_2 N2_2 C19_2 -141.6(3) . . . . ?
C4_2 C3_2 N2_2 C30_2 -126.6(3) . . . . ?
C2_2 C3_2 N2_2 C30_2 56.6(3) . . . . ?
C1_2 C2_2 N1_2 C18_2 -120.3(3) . . . . ?
C3_2 C2_2 N1_2 C18_2 58.6(3) . . . . ?
C1_2 C2_2 N1_2 C7_2 36.1(3) . . . . ?
C3_2 C2_2 N1_2 C7_2 -144.9(2) . . . . ?
C3_2 N2_2 C19_2 C20_2 55.2(3) . . . . ?
C30_2 N2_2 C19_2 C20_2 -142.5(2) . . . . ?
C3_2 N2_2 C19_2 C24_2 -123.8(4) . . . . ?
C30_2 N2_2 C19_2 C24_2 38.5(4) . . . . ?
C26_2 C25_2 C30_2 C29_2 0.9(4) . . . . ?
C26_2 C25_2 C30_2 N2_2 -178.1(3) . . . . ?
C3_2 N2_2 C30_2 C25_2 25.9(4) . . . . ?
C19_2 N2_2 C30_2 C25_2 -135.8(3) . . . . ?
C3_2 N2_2 C30_2 C29_2 -153.2(2) . . . . ?
C19_2 N2_2 C30_2 C29_2 45.1(3) . . . . ?
C2_2 N1_2 C7_2 C8_2 49.4(3) . . . . ?
C18_2 N1_2 C7_2 C8_2 -154.5(2) . . . . ?
C2_2 N1_2 C7_2 C12_2 -130.6(2) . . . . ?
C18_2 N1_2 C7_2 C12_2 25.5(3) . . . . ?
C20_2 C19_2 C24_2 C23_2 1.0(7) . . . . ?
N2_2 C19_2 C24_2 C23_2 180.0(4) . . . . ?
C2_2 N1_2 C18_2 C17_2 29.0(3) . . . . ?
C7_2 N1_2 C18_2 C17_2 -127.4(2) . . . . ?
C2_2 N1_2 C18_2 C13_2 -150.3(2) . . . . ?
C7_2 N1_2 C18_2 C13_2 53.4(3) . . . . ?
C24_2 C19_2 C20_2 C21_2 -0.9(5) . . . . ?
N2_2 C19_2 C20_2 C21_2 -179.9(2) . . . . ?
C12_2 C7_2 C8_2 C9_2 0.3(4) . . . . ?
N1_2 C7_2 C8_2 C9_2 -179.7(2) . . . . ?
C17_2 C18_2 C13_2 C14_2 1.5(4) . . . . ?
N1_2 C18_2 C13_2 C14_2 -179.2(2) . . . . ?
C13_2 C18_2 C17_2 C16_2 0.7(4) . . . . ?
N1_2 C18_2 C17_2 C16_2 -178.6(2) . . . . ?
C8_2 C7_2 C12_2 C11_2 0.8(4) . . . . ?
N1_2 C7_2 C12_2 C11_2 -179.2(2) . . . . ?
C10_2 C11_2 C12_2 C7_2 -1.0(4) . . . . ?
C18_2 C13_2 C14_2 C15_2 -3.0(5) . . . . ?
C30_2 C25_2 C26_2 C27_2 -2.5(5) . . . . ?
C19_2 C24_2 C23_2 C22_2 -0.5(9) . . . . ?
C12_2 C11_2 C10_2 C9_2 0.1(4) . . . . ?
C19_2 C20_2 C21_2 C22_2 0.3(5) . . . . ?
C11_2 C10_2 C9_2 C8_2 1.0(4) . . . . ?
C7_2 C8_2 C9_2 C10_2 -1.2(4) . . . . ?
C25_2 C30_2 C29_2 C28_2 1.1(4) . . . . ?
N2_2 C30_2 C29_2 C28_2 -179.8(2) . . . . ?
C20_2 C21_2 C22_2 C23_2 0.2(7) . . . . ?
C24_2 C23_2 C22_2 C21_2 -0.1(9) . . . . ?
C13_2 C14_2 C15_2 C16_2 2.2(5) . . . . ?
C25_2 C26_2 C27_2 C28_2 1.9(6) . . . . ?
C26_2 C27_2 C28_2 C29_2 0.2(6) . . . . ?
C30_2 C29_2 C28_2 C27_2 -1.7(5) . . . . ?
C14_2 C15_2 C16_2 C17_2 0.1(5) . . . . ?
C18_2 C17_2 C16_2 C15_2 -1.5(4) . . . . ?
C6_3 N4_3 C56_3 C55_3 3.0(3) . . . . ?
C6_3 N4_3 C56_3 C56A_3 -176.2(2) . . . . ?
C5_3 N3_3 C55_3 C56_3 -0.2(3) . . . . ?
C5_3 N3_3 C55_3 C54A_3 178.9(2) . . . . ?
N4_3 C56_3 C55_3 N3_3 -3.4(3) . . . . ?
C56A_3 C56_3 C55_3 N3_3 175.88(19) . . . . ?
N4_3 C56_3 C55_3 C54A_3 177.5(2) . . . . ?
C56A_3 C56_3 C55_3 C54A_3 -3.3(3) . . . . ?
N3_3 C55_3 C54A_3 C51A_3 -177.5(2) . . . . ?
C56_3 C55_3 C54A_3 C51A_3 1.6(3) . . . . ?
N3_3 C55_3 C54A_3 C54_3 2.9(3) . . . . ?
C56_3 C55_3 C54A_3 C54_3 -178.0(2) . . . . ?
C56_3 N4_3 C6_3 C1_3 177.2(2) . . . . ?
C56_3 N4_3 C6_3 C5_3 0.6(3) . . . . ?
C55_3 N3_3 C5_3 C4_3 -177.1(2) . . . . ?
C55_3 N3_3 C5_3 C6_3 3.8(3) . . . . ?
C3_3 C4_3 C5_3 N3_3 -179.6(2) . . . . ?
C3_3 C4_3 C5_3 C6_3 -0.5(4) . . . . ?
N4_3 C6_3 C5_3 N3_3 -4.2(4) . . . . ?
C1_3 C6_3 C5_3 N3_3 179.2(2) . . . . ?
N4_3 C6_3 C5_3 C4_3 176.8(2) . . . . ?
C1_3 C6_3 C5_3 C4_3 0.1(4) . . . . ?
N4_3 C56_3 C56A_3 C57_3 2.2(3) . . . . ?
C55_3 C56_3 C56A_3 C57_3 -177.1(2) . . . . ?
N4_3 C56_3 C56A_3 C60A_3 -178.19(19) . . . . ?
C55_3 C56_3 C56A_3 C60A_3 2.5(3) . . . . ?
C52_3 N51_3 C51A_3 C54A_3 -0.1(4) . . . . ?
C52_3 N51_3 C51A_3 C60A_3 -179.8(2) . . . . ?
C54_3 C54A_3 C51A_3 N51_3 0.7(3) . . . . ?
C55_3 C54A_3 C51A_3 N51_3 -178.9(2) . . . . ?
C54_3 C54A_3 C51A_3 C60A_3 -179.6(2) . . . . ?
C55_3 C54A_3 C51A_3 C60A_3 0.8(3) . . . . ?
C59_3 N60_3 C60A_3 C56A_3 0.7(3) . . . . ?
C59_3 N60_3 C60A_3 C51A_3 -179.7(2) . . . . ?
C57_3 C56A_3 C60A_3 N60_3 -0.9(3) . . . . ?
C56_3 C56A_3 C60A_3 N60_3 179.43(19) . . . . ?
C57_3 C56A_3 C60A_3 C51A_3 179.5(2) . . . . ?
C56_3 C56A_3 C60A_3 C51A_3 -0.1(3) . . . . ?
N51_3 C51A_3 C60A_3 N60_3 -1.4(3) . . . . ?
C54A_3 C51A_3 C60A_3 N60_3 178.9(2) . . . . ?
N51_3 C51A_3 C60A_3 C56A_3 178.2(2) . . . . ?
C54A_3 C51A_3 C60A_3 C56A_3 -1.5(3) . . . . ?
C51A_3 C54A_3 C54_3 C53_3 -0.8(4) . . . . ?
C55_3 C54A_3 C54_3 C53_3 178.8(2) . . . . ?
C60A_3 C56A_3 C57_3 C58_3 0.5(3) . . . . ?
C56_3 C56A_3 C57_3 C58_3 -179.8(2) . . . . ?
C54A_3 C54_3 C53_3 C52_3 0.4(4) . . . . ?
C51A_3 N51_3 C52_3 C53_3 -0.4(5) . . . . ?
C54_3 C53_3 C52_3 N51_3 0.3(5) . . . . ?
C60A_3 N60_3 C59_3 C58_3 -0.1(3) . . . . ?
C56A_3 C57_3 C58_3 C59_3 0.0(3) . . . . ?
N60_3 C59_3 C58_3 C57_3 -0.3(4) . . . . ?
N4_3 C6_3 C1_3 C2_3 -174.5(3) . . . . ?
C5_3 C6_3 C1_3 C2_3 2.2(4) . . . . ?
C6_3 C1_3 C2_3 N1_3 176.5(3) . . . . ?
C6_3 C1_3 C2_3 C3_3 -4.0(4) . . . . ?
C5_3 C4_3 C3_3 N2_3 175.5(2) . . . . ?
C5_3 C4_3 C3_3 C2_3 -1.3(4) . . . . ?
C1_3 C2_3 C3_3 C4_3 3.5(4) . . . . ?
N1_3 C2_3 C3_3 C4_3 -176.9(3) . . . . ?
C1_3 C2_3 C3_3 N2_3 -173.3(3) . . . . ?
N1_3 C2_3 C3_3 N2_3 6.2(4) . . . . ?
C4_3 C3_3 N2_3 C19_3 40.0(4) . . . . ?
C2_3 C3_3 N2_3 C19_3 -143.3(3) . . . . ?
C4_3 C3_3 N2_3 C30_3 -110.2(3) . . . . ?
C2_3 C3_3 N2_3 C30_3 66.6(3) . . . . ?
C1_3 C2_3 N1_3 C7_3 38.7(5) . . . . ?
C3_3 C2_3 N1_3 C7_3 -140.8(3) . . . . ?
C1_3 C2_3 N1_3 C18_3 -120.4(3) . . . . ?
C3_3 C2_3 N1_3 C18_3 60.1(4) . . . . ?
C3_3 N2_3 C19_3 C20_3 38.3(4) . . . . ?
C30_3 N2_3 C19_3 C20_3 -172.8(3) . . . . ?
C3_3 N2_3 C19_3 C24_3 -140.3(3) . . . . ?
C30_3 N2_3 C19_3 C24_3 8.7(4) . . . . ?
C26_3 C25_3 C30_3 C29_3 -2.5(4) . . . . ?
C26_3 C25_3 C30_3 N2_3 173.7(2) . . . . ?
C19_3 N2_3 C30_3 C25_3 -113.1(3) . . . . ?
C3_3 N2_3 C30_3 C25_3 37.9(3) . . . . ?
C19_3 N2_3 C30_3 C29_3 63.2(3) . . . . ?
C3_3 N2_3 C30_3 C29_3 -145.9(2) . . . . ?
C2_3 N1_3 C7_3 C8_3 51.8(4) . . . . ?
C18_3 N1_3 C7_3 C8_3 -149.4(3) . . . . ?
C2_3 N1_3 C7_3 C12_3 -131.2(4) . . . . ?
C18_3 N1_3 C7_3 C12_3 27.6(5) . . . . ?
C20_3 C19_3 C24_3 C23_3 3.4(4) . . . . ?
N2_3 C19_3 C24_3 C23_3 -177.9(3) . . . . ?
C7_3 N1_3 C18_3 C17_3 -131.9(4) . . . . ?
C2_3 N1_3 C18_3 C17_3 27.6(4) . . . . ?
C7_3 N1_3 C18_3 C13_3 49.8(4) . . . . ?
C2_3 N1_3 C18_3 C13_3 -150.7(3) . . . . ?
C24_3 C19_3 C20_3 C21_3 -1.7(5) . . . . ?
N2_3 C19_3 C20_3 C21_3 179.7(3) . . . . ?
C12_3 C7_3 C8_3 C9_3 0.9(5) . . . . ?
N1_3 C7_3 C8_3 C9_3 178.0(3) . . . . ?
C17_3 C18_3 C13_3 C14_3 2.8(5) . . . . ?
N1_3 C18_3 C13_3 C14_3 -178.7(3) . . . . ?
C13_3 C18_3 C17_3 C16_3 -0.9(6) . . . . ?
N1_3 C18_3 C17_3 C16_3 -179.3(4) . . . . ?
C10_3 C11_3 C12_3 C7_3 6.1(10) . . . . ?
C8_3 C7_3 C12_3 C11_3 -1.6(8) . . . . ?
N1_3 C7_3 C12_3 C11_3 -178.7(5) . . . . ?
C18_3 C13_3 C14_3 C15_3 -2.9(5) . . . . ?
C30_3 C25_3 C26_3 C27_3 -0.5(4) . . . . ?
C19_3 C24_3 C23_3 C22_3 -2.4(5) . . . . ?
C12_3 C11_3 C10_3 C9_3 -9.8(9) . . . . ?
C19_3 C20_3 C21_3 C22_3 -1.2(6) . . . . ?
C11_3 C10_3 C9_3 C8_3 8.9(7) . . . . ?
C7_3 C8_3 C9_3 C10_3 -4.6(5) . . . . ?
C25_3 C30_3 C29_3 C28_3 3.0(4) . . . . ?
N2_3 C30_3 C29_3 C28_3 -173.3(3) . . . . ?
C20_3 C21_3 C22_3 C23_3 2.4(6) . . . . ?
C24_3 C23_3 C22_3 C21_3 -0.6(5) . . . . ?
C13_3 C14_3 C15_3 C16_3 0.9(6) . . . . ?
C25_3 C26_3 C27_3 C28_3 3.0(5) . . . . ?
C30_3 C29_3 C28_3 C27_3 -0.5(5) . . . . ?
C26_3 C27_3 C28_3 C29_3 -2.5(5) . . . . ?
C14_3 C15_3 C16_3 C17_3 1.0(7) . . . . ?
C18_3 C17_3 C16_3 C15_3 -1.0(7) . . . . ?
C6_4 N4_4 C56_4 C55_4 -0.5(3) . . . . ?
C6_4 N4_4 C56_4 C56A_4 -178.83(18) . . . . ?
C5_4 N3_4 C55_4 C56_4 -1.4(3) . . . . ?
C5_4 N3_4 C55_4 C54A_4 176.82(18) . . . . ?
N4_4 C56_4 C55_4 N3_4 2.6(3) . . . . ?
C56A_4 C56_4 C55_4 N3_4 -179.07(18) . . . . ?
N4_4 C56_4 C55_4 C54A_4 -175.57(18) . . . . ?
C56A_4 C56_4 C55_4 C54A_4 2.7(3) . . . . ?
N3_4 C55_4 C54A_4 C54_4 0.9(3) . . . . ?
C56_4 C55_4 C54A_4 C54_4 179.1(2) . . . . ?
N3_4 C55_4 C54A_4 C51A_4 -177.1(2) . . . . ?
C56_4 C55_4 C54A_4 C51A_4 1.2(3) . . . . ?
C56_4 N4_4 C6_4 C1_4 178.94(19) . . . . ?
C56_4 N4_4 C6_4 C5_4 -2.5(3) . . . . ?
C55_4 N3_4 C5_4 C4_4 -179.37(19) . . . . ?
C55_4 N3_4 C5_4 C6_4 -1.6(3) . . . . ?
C3_4 C4_4 C5_4 N3_4 176.3(2) . . . . ?
C3_4 C4_4 C5_4 C6_4 -1.5(3) . . . . ?
N4_4 C6_4 C5_4 N3_4 3.8(3) . . . . ?
C1_4 C6_4 C5_4 N3_4 -177.7(2) . . . . ?
N4_4 C6_4 C5_4 C4_4 -178.5(2) . . . . ?
C1_4 C6_4 C5_4 C4_4 0.1(3) . . . . ?
N4_4 C56_4 C56A_4 C57_4 -3.2(3) . . . . ?
C55_4 C56_4 C56A_4 C57_4 178.4(2) . . . . ?
N4_4 C56_4 C56A_4 C60A_4 174.87(18) . . . . ?
C55_4 C56_4 C56A_4 C60A_4 -3.5(3) . . . . ?
C52_4 N51_4 C51A_4 C54A_4 1.4(4) . . . . ?
C52_4 N51_4 C51A_4 C60A_4 -179.2(3) . . . . ?
C54_4 C54A_4 C51A_4 N51_4 -3.0(4) . . . . ?
C55_4 C54A_4 C51A_4 N51_4 175.1(2) . . . . ?
C54_4 C54A_4 C51A_4 C60A_4 177.7(2) . . . . ?
C55_4 C54A_4 C51A_4 C60A_4 -4.3(3) . . . . ?
C59_4 N60_4 C60A_4 C56A_4 0.7(3) . . . . ?
C59_4 N60_4 C60A_4 C51A_4 -178.6(2) . . . . ?
C57_4 C56A_4 C60A_4 N60_4 -0.7(3) . . . . ?
C56_4 C56A_4 C60A_4 N60_4 -178.84(19) . . . . ?
C57_4 C56A_4 C60A_4 C51A_4 178.6(2) . . . . ?
C56_4 C56A_4 C60A_4 C51A_4 0.4(3) . . . . ?
N51_4 C51A_4 C60A_4 N60_4 3.4(3) . . . . ?
C54A_4 C51A_4 C60A_4 N60_4 -177.2(2) . . . . ?
N51_4 C51A_4 C60A_4 C56A_4 -175.9(2) . . . . ?
C54A_4 C51A_4 C60A_4 C56A_4 3.5(3) . . . . ?
C51A_4 C54A_4 C54_4 C53_4 2.4(4) . . . . ?
C55_4 C54A_4 C54_4 C53_4 -175.6(2) . . . . ?
C60A_4 C56A_4 C57_4 C58_4 0.6(3) . . . . ?
C56_4 C56A_4 C57_4 C58_4 178.8(2) . . . . ?
C54A_4 C54_4 C53_4 C52_4 -0.5(4) . . . . ?
C51A_4 N51_4 C52_4 C53_4 0.7(5) . . . . ?
C54_4 C53_4 C52_4 N51_4 -1.1(5) . . . . ?
C60A_4 N60_4 C59_4 C58_4 -0.7(4) . . . . ?
C56A_4 C57_4 C58_4 C59_4 -0.6(4) . . . . ?
N60_4 C59_4 C58_4 C57_4 0.7(4) . . . . ?
N4_4 C6_4 C1_4 C2_4 179.4(2) . . . . ?
C5_4 C6_4 C1_4 C2_4 0.9(3) . . . . ?
C6_4 C1_4 C2_4 N1_4 178.8(2) . . . . ?
C6_4 C1_4 C2_4 C3_4 -0.4(3) . . . . ?
C5_4 C4_4 C3_4 N2_4 -177.7(2) . . . . ?
C5_4 C4_4 C3_4 C2_4 1.9(3) . . . . ?
C1_4 C2_4 C3_4 C4_4 -1.0(3) . . . . ?
N1_4 C2_4 C3_4 C4_4 179.8(2) . . . . ?
C1_4 C2_4 C3_4 N2_4 178.7(2) . . . . ?
N1_4 C2_4 C3_4 N2_4 -0.5(3) . . . . ?
C4_4 C3_4 N2_4 C30_4 -36.7(3) . . . . ?
C2_4 C3_4 N2_4 C30_4 143.6(2) . . . . ?
C4_4 C3_4 N2_4 C19_4 117.8(2) . . . . ?
C2_4 C3_4 N2_4 C19_4 -61.9(3) . . . . ?
C1_4 C2_4 N1_4 C7_4 120.6(2) . . . . ?
C3_4 C2_4 N1_4 C7_4 -60.2(3) . . . . ?
C1_4 C2_4 N1_4 C18_4 -33.8(3) . . . . ?
C3_4 C2_4 N1_4 C18_4 145.4(2) . . . . ?
C3_4 N2_4 C19_4 C20_4 -31.3(3) . . . . ?
C30_4 N2_4 C19_4 C20_4 123.1(2) . . . . ?
C3_4 N2_4 C19_4 C24_4 149.4(2) . . . . ?
C30_4 N2_4 C19_4 C24_4 -56.2(3) . . . . ?
C26_4 C25_4 C30_4 C29_4 -0.6(4) . . . . ?
C26_4 C25_4 C30_4 N2_4 178.7(2) . . . . ?
C3_4 N2_4 C30_4 C29_4 -42.2(3) . . . . ?
C19_4 N2_4 C30_4 C29_4 163.93(19) . . . . ?
C3_4 N2_4 C30_4 C25_4 138.5(2) . . . . ?
C19_4 N2_4 C30_4 C25_4 -15.4(3) . . . . ?
C2_4 N1_4 C7_4 C8_4 -28.2(3) . . . . ?
C18_4 N1_4 C7_4 C8_4 125.6(3) . . . . ?
C2_4 N1_4 C7_4 C12_4 153.3(2) . . . . ?
C18_4 N1_4 C7_4 C12_4 -52.9(3) . . . . ?
C20_4 C19_4 C24_4 C23_4 -1.8(4) . . . . ?
N2_4 C19_4 C24_4 C23_4 177.5(2) . . . . ?
C7_4 N1_4 C18_4 C17_4 153.8(2) . . . . ?
C2_4 N1_4 C18_4 C17_4 -52.0(3) . . . . ?
C7_4 N1_4 C18_4 C13_4 -26.3(3) . . . . ?
C2_4 N1_4 C18_4 C13_4 127.9(3) . . . . ?
C24_4 C19_4 C20_4 C21_4 1.3(4) . . . . ?
N2_4 C19_4 C20_4 C21_4 -178.0(2) . . . . ?
C12_4 C7_4 C8_4 C9_4 0.0(5) . . . . ?
N1_4 C7_4 C8_4 C9_4 -178.5(3) . . . . ?
C17_4 C18_4 C13_4 C14_4 0.6(5) . . . . ?
N1_4 C18_4 C13_4 C14_4 -179.3(3) . . . . ?
C13_4 C18_4 C17_4 C16_4 -1.7(4) . . . . ?
N1_4 C18_4 C17_4 C16_4 178.2(2) . . . . ?
C10_4 C11_4 C12_4 C7_4 1.5(5) . . . . ?
C8_4 C7_4 C12_4 C11_4 -1.5(4) . . . . ?
N1_4 C7_4 C12_4 C11_4 177.1(2) . . . . ?
C18_4 C13_4 C14_4 C15_4 0.9(6) . . . . ?
C30_4 C25_4 C26_4 C27_4 2.4(4) . . . . ?
C19_4 C24_4 C23_4 C22_4 1.1(4) . . . . ?
C12_4 C11_4 C10_4 C9_4 0.0(5) . . . . ?
C19_4 C20_4 C21_4 C22_4 -0.2(4) . . . . ?
C11_4 C10_4 C9_4 C8_4 -1.5(6) . . . . ?
C7_4 C8_4 C9_4 C10_4 1.5(6) . . . . ?
C25_4 C30_4 C29_4 C28_4 -1.2(3) . . . . ?
N2_4 C30_4 C29_4 C28_4 179.4(2) . . . . ?
C24_4 C23_4 C22_4 C21_4 0.0(4) . . . . ?
C20_4 C21_4 C22_4 C23_4 -0.5(4) . . . . ?
C13_4 C14_4 C15_4 C16_4 -1.2(7) . . . . ?
C25_4 C26_4 C27_4 C28_4 -2.3(4) . . . . ?
C30_4 C29_4 C28_4 C27_4 1.4(4) . . . . ?
C26_4 C27_4 C28_4 C29_4 0.4(4) . . . . ?
C14_4 C15_4 C16_4 C17_4 0.1(5) . . . . ?
C18_4 C17_4 C16_4 C15_4 1.4(4) . . . . ?
